data_1571659
loop_
_publ_author_name
'Liu, Xin-Ran'
'Cui, Peng-Fei'
'Garc&#xed;a-Rodeja, Yago'
'Sol&#xe0;, Miquel'
'Jin, Guo-Xin'

_publ_section_title
;
 Formation and reactivity of a unique M&#x22ef;C-H interaction stabilized
 by carborane cages.
;
_journal_issue 24
_journal_name_full 'Chemical science'
_journal_page_first 9274
_journal_page_last 9280
_journal_paper_doi 10.1039/d4sc01158a
_journal_volume 15
_journal_year 2024
_chemical_formula_sum 'C17.6 H32.8 B16 Ir0.8 N1.6 S1.6'
_chemical_formula_weight 644.87
_space_group_crystal_system monoclinic
_space_group_IT_number 14
_space_group_name_Hall '-P 2ybc'
_space_group_name_H-M_alt 'P 1 21/c 1'
_atom_sites_solution_hydrogens mixed
_audit_creation_method SHELXL-2019/2
_audit_update_record
;
2023-10-25 deposited with the CCDC.	2024-05-16 downloaded from the CCDC.
;
_cell_angle_alpha 90
_cell_angle_beta 99.2970(10)
_cell_angle_gamma 90
_cell_formula_units_Z 5
_cell_length_a 19.1073(6)
_cell_length_b 13.3046(4)
_cell_length_c 13.9712(4)
_cell_measurement_reflns_used 9852
_cell_measurement_temperature 174(2)
_cell_measurement_theta_max 54.79
_cell_measurement_theta_min 3.55
_cell_volume 3505.03(18)
_computing_cell_refinement 'Bruker SAINT'
_computing_data_collection 'Bruker APEX2'
_computing_data_reduction 'Bruker SAINT'
_computing_molecular_graphics 'Bruker SHELXTL'
_computing_publication_material 'Bruker SHELXTL'
_computing_structure_refinement 'SHELXL-2019/2 (Sheldrick, 2019)'
_computing_structure_solution 'SHELXT 2018/2 (Sheldrick, 2018)'
_diffrn_ambient_temperature 174(2)
_diffrn_measured_fraction_theta_full 0.991
_diffrn_measured_fraction_theta_max 0.991
_diffrn_measurement_device_type 'Bruker APEX-II CCD'
_diffrn_measurement_method '\f and \w scans'
_diffrn_radiation_type GaK\a
_diffrn_radiation_wavelength 1.34139
_diffrn_reflns_av_R_equivalents 0.0354
_diffrn_reflns_av_unetI/netI 0.0336
_diffrn_reflns_Laue_measured_fraction_full 0.991
_diffrn_reflns_Laue_measured_fraction_max 0.991
_diffrn_reflns_limit_h_max 22
_diffrn_reflns_limit_h_min -22
_diffrn_reflns_limit_k_max 9
_diffrn_reflns_limit_k_min -15
_diffrn_reflns_limit_l_max 16
_diffrn_reflns_limit_l_min -15
_diffrn_reflns_number 23569
_diffrn_reflns_point_group_measured_fraction_full 0.991
_diffrn_reflns_point_group_measured_fraction_max 0.991
_diffrn_reflns_theta_full 52.187
_diffrn_reflns_theta_max 52.187
_diffrn_reflns_theta_min 3.537
_exptl_absorpt_coefficient_mu 5.715
_exptl_absorpt_correction_T_max 0.750
_exptl_absorpt_correction_T_min 0.421
_exptl_absorpt_correction_type multi-scan
_exptl_absorpt_process_details sadabs
_exptl_crystal_colour orange
_exptl_crystal_density_diffrn 1.528
_exptl_crystal_description block
_exptl_crystal_F_000 1584
_exptl_crystal_size_max 0.260
_exptl_crystal_size_mid 0.250
_exptl_crystal_size_min 0.200
_refine_diff_density_max 1.673
_refine_diff_density_min -1.847
_refine_diff_density_rms 0.177
_refine_ls_extinction_coef 0.00042(8)
_refine_ls_extinction_expression Fc^*^=kFc[1+0.001xFc^2^\l^3^/sin(2\q)]^-1/4^
_refine_ls_extinction_method 'SHELXL-2019/2 (Sheldrick 2019)'
_refine_ls_goodness_of_fit_ref 1.067
_refine_ls_hydrogen_treatment mixed
_refine_ls_matrix_type full
_refine_ls_number_parameters 442
_refine_ls_number_reflns 5958
_refine_ls_number_restraints 8
_refine_ls_restrained_S_all 1.067
_refine_ls_R_factor_all 0.0380
_refine_ls_R_factor_gt 0.0357
_refine_ls_shift/su_max 0.002
_refine_ls_shift/su_mean 0.000
_refine_ls_structure_factor_coef Fsqd
_refine_ls_weighting_details 'w=1/[\s^2^(Fo^2^)+(0.0899P)^2^+2.6626P] where P=(Fo^2^+2Fc^2^)/3'
_refine_ls_weighting_scheme calc
_refine_ls_wR_factor_gt 0.1137
_refine_ls_wR_factor_ref 0.1171
_reflns_Friedel_coverage 0.000
_reflns_number_gt 5528
_reflns_number_total 5958
_reflns_threshold_expression 'I > 2\s(I)'
_cod_data_source_file d4sc01158a2.cif
_cod_data_source_block 230804b_0ma_a
_cod_depositor_comments 'Adding full bibliography for 1571656--1571663.cif.'
_cod_original_sg_symbol_H-M 'P 21/c'
_cod_original_formula_sum 'C17.60 H32.80 B16 Ir0.80 N1.60 S1.60'
_cod_database_code 1571659
_shelx_shelxl_version_number 2019/2
_shelx_space_group_comment
; 
The symmetry employed for this shelxl refinement is uniquely defined 
by the following loop, which should always be used as a source of 
symmetry information in preference to the above space-group names. 
They are only intended as comments. 
;
_shelx_estimated_absorpt_t_min 0.318
_shelx_estimated_absorpt_t_max 0.394

loop_
_space_group_symop_operation_xyz
'x, y, z'
'-x, y+1/2, -z+1/2'
'-x, -y, -z'
'x, -y-1/2, z-1/2'

loop_
_atom_site_label
_atom_site_type_symbol
_atom_site_fract_x
_atom_site_fract_y
_atom_site_fract_z
_atom_site_U_iso_or_equiv
_atom_site_adp_type
_atom_site_occupancy
_atom_site_site_symmetry_order
_atom_site_calc_flag
_atom_site_refinement_flags_posn
_atom_site_refinement_flags_adp
_atom_site_refinement_flags_occupancy
_atom_site_disorder_assembly
_atom_site_disorder_group
Ir1 Ir 0.29407(2) 0.41370(2) 0.63735(2) 0.01605(13) Uani 1 1 d . . . . .
S1 S 0.40795(5) 0.45930(7) 0.71743(7) 0.0207(2) Uani 1 1 d . . . . .
S2 S 0.23981(5) 0.55590(7) 0.69263(7) 0.0219(2) Uani 1 1 d . . . . .
N1 N 0.40509(16) 0.2773(2) 0.8085(2) 0.0202(7) Uani 1 1 d . . . . .
N2 N 0.1671(2) 0.4241(3) 0.7909(3) 0.0231(9) Uani 1 1 d . . . . .
C1 C 0.5178(2) 0.3557(3) 0.8239(3) 0.0179(8) Uani 1 1 d . . . . .
C2 C 0.5454(2) 0.2616(3) 0.8955(3) 0.0202(8) Uani 1 1 d D . . . .
H2 H 0.506(2) 0.216(3) 0.905(4) 0.039(13) Uiso 1 1 d D . . . .
B3 B 0.5634(2) 0.2581(3) 0.7789(3) 0.0244(10) Uani 1 1 d . . . . .
H3 H 0.539659 0.204527 0.720766 0.029 Uiso 1 1 calc R U . . .
B4 B 0.5805(2) 0.3855(4) 0.7543(4) 0.0268(10) Uani 1 1 d . . . . .
H4 H 0.568409 0.416229 0.678764 0.032 Uiso 1 1 calc R U . . .
B5 B 0.5680(2) 0.4603(3) 0.8564(4) 0.0279(11) Uani 1 1 d . . . . .
H5 H 0.548189 0.539485 0.847826 0.033 Uiso 1 1 calc R U . . .
B6 B 0.5432(3) 0.3787(4) 0.9465(3) 0.0273(10) Uani 1 1 d . . . . .
H6 H 0.506434 0.403031 0.996902 0.033 Uiso 1 1 calc R U . . .
B7 B 0.6260(2) 0.2197(3) 0.8790(4) 0.0244(10) Uani 1 1 d . . . . .
H7 H 0.643953 0.139506 0.886611 0.029 Uiso 1 1 calc R U . . .
B8 B 0.6519(3) 0.3001(4) 0.7908(4) 0.0299(11) Uani 1 1 d . . . . .
H8 H 0.688079 0.274729 0.740007 0.036 Uiso 1 1 calc R U . . .
B9 B 0.6549(3) 0.4249(4) 0.8383(5) 0.0346(13) Uani 1 1 d . . . . .
H9 H 0.693219 0.481867 0.818475 0.042 Uiso 1 1 calc R U . . .
B10 B 0.6316(3) 0.4203(3) 0.9580(5) 0.0320(14) Uani 1 1 d . . . . .
H10 H 0.654451 0.473599 1.016904 0.038 Uiso 1 1 calc R U . . .
B11 B 0.6142(3) 0.2932(4) 0.9824(4) 0.0273(11) Uani 1 1 d . . . . .
H11 H 0.624689 0.261561 1.057578 0.033 Uiso 1 1 calc R U . . .
B12 B 0.6835(3) 0.3212(4) 0.9166(4) 0.0286(10) Uani 1 1 d . . . . .
H12 H 0.740477 0.309392 0.948619 0.034 Uiso 1 1 calc R U . . .
B13 B 0.1279(3) 0.6101(4) 0.9116(4) 0.0318(11) Uani 1 1 d . . . . .
H13 H 0.163866 0.570982 0.971247 0.038 Uiso 1 1 calc R U . . .
B14 B 0.1581(3) 0.7063(4) 0.8405(4) 0.0283(10) Uani 1 1 d . . . . .
H14 H 0.214895 0.731024 0.853786 0.034 Uiso 1 1 calc R U . . .
B15 B 0.1086(3) 0.7009(4) 0.7221(4) 0.0303(11) Uani 1 1 d . . . . .
H15 H 0.132912 0.723075 0.657415 0.036 Uiso 1 1 calc R U . . .
B16 B 0.0474(3) 0.5993(4) 0.7169(5) 0.0359(14) Uani 1 1 d . . . . .
H16 H 0.031417 0.552997 0.650026 0.043 Uiso 1 1 calc R U . . .
B17 B 0.0374(3) 0.6331(4) 0.9189(5) 0.0429(14) Uani 1 1 d . . . . .
H17 H 0.013777 0.609419 0.983701 0.051 Uiso 1 1 calc R U . . .
B18 B 0.0987(3) 0.7354(4) 0.9217(4) 0.0362(12) Uani 1 1 d . . . . .
H18 H 0.115679 0.780976 0.988835 0.043 Uiso 1 1 calc R U . . .
B19 B 0.0864(3) 0.7917(4) 0.8045(4) 0.0323(11) Uani 1 1 d . . . . .
H19 H 0.095009 0.874064 0.794528 0.039 Uiso 1 1 calc R U . . .
B20 B 0.0178(3) 0.7233(5) 0.7281(5) 0.0394(14) Uani 1 1 d . . . . .
H20 H -0.018762 0.760317 0.667594 0.047 Uiso 1 1 calc R U . . .
B21 B -0.0117(3) 0.6269(5) 0.7986(5) 0.0427(14) Uani 1 1 d . . . . .
H21 H -0.067689 0.598939 0.785062 0.051 Uiso 1 1 calc R U . . .
B22 B 0.0115(3) 0.7455(4) 0.8525(4) 0.0377(13) Uani 1 1 d . . . . .
H22 H -0.029276 0.797423 0.874378 0.045 Uiso 1 1 calc R U . . .
C3 C 0.43850(19) 0.3562(3) 0.7872(3) 0.0188(8) Uani 1 1 d . . . . .
C4 C 0.3312(2) 0.2717(3) 0.7887(3) 0.0196(8) Uani 1 1 d . . . . .
C5 C 0.2874(2) 0.3597(3) 0.7877(3) 0.0192(8) Uani 1 1 d . . . . .
H5A H 0.308(3) 0.411(3) 0.825(4) 0.027(14) Uiso 1 1 d . . . . .
C6 C 0.2117(2) 0.3454(3) 0.7808(3) 0.0224(8) Uani 1 1 d . . . . .
C7 C 0.1837(2) 0.2479(3) 0.7727(3) 0.0239(9) Uani 1 1 d . . . . .
H7A H 0.134038 0.238042 0.768912 0.029 Uiso 1 1 calc R U . . .
C8 C 0.2276(2) 0.1664(3) 0.7703(3) 0.0258(9) Uani 1 1 d . . . . .
H8A H 0.207372 0.101094 0.763433 0.031 Uiso 1 1 calc R U . . .
C9 C 0.3005(2) 0.1766(3) 0.7774(3) 0.0234(8) Uani 1 1 d . . . . .
H9A H 0.329400 0.118939 0.774656 0.028 Uiso 1 1 calc R U . . .
C10 C 0.1792(2) 0.5141(3) 0.7620(3) 0.0215(8) Uani 1 1 d . . . . .
C11 C 0.1298(2) 0.5945(3) 0.7888(3) 0.0232(9) Uani 1 1 d . . . . .
C12 C 0.0608(2) 0.5541(4) 0.8337(4) 0.0325(10) Uani 1 1 d D . . . .
H12A H 0.061(3) 0.479(3) 0.842(3) 0.038(13) Uiso 1 1 d D . . . .
C13 C 0.2150(2) 0.3938(3) 0.5040(3) 0.0228(9) Uani 1 1 d . . . . .
C14 C 0.2709(2) 0.4588(3) 0.4840(3) 0.0210(8) Uani 1 1 d . . . . .
C15 C 0.3355(2) 0.4012(3) 0.5002(3) 0.0229(9) Uani 1 1 d . . . . .
C16 C 0.3195(2) 0.3021(3) 0.5317(3) 0.0241(9) Uani 1 1 d . . . . .
C17 C 0.2440(2) 0.2975(3) 0.5301(3) 0.0248(9) Uani 1 1 d . U . . .
C18 C 0.1377(3) 0.4222(4) 0.4891(4) 0.0382(13) Uani 1 1 d . . . . .
H18A H 0.116326 0.408761 0.421709 0.057 Uiso 1 1 calc R U . . .
H18B H 0.133082 0.493859 0.503141 0.057 Uiso 1 1 calc R U . . .
H18C H 0.113243 0.382481 0.532728 0.057 Uiso 1 1 calc R U . . .
C19 C 0.2609(3) 0.5629(3) 0.4433(3) 0.0336(10) Uani 1 1 d . . . . .
H19A H 0.307188 0.592218 0.438264 0.050 Uiso 1 1 calc R U . . .
H19B H 0.237019 0.604463 0.486129 0.050 Uiso 1 1 calc R U . . .
H19C H 0.231821 0.560080 0.378750 0.050 Uiso 1 1 calc R U . . .
C20 C 0.4069(3) 0.4367(4) 0.4841(4) 0.0320(10) Uani 1 1 d . . . . .
H20A H 0.414196 0.418416 0.418466 0.048 Uiso 1 1 calc R U . . .
H20B H 0.443669 0.404987 0.531630 0.048 Uiso 1 1 calc R U . . .
H20C H 0.409779 0.509860 0.491666 0.048 Uiso 1 1 calc R U . . .
C21 C 0.3707(3) 0.2167(4) 0.5515(4) 0.0394(12) Uani 1 1 d . . . . .
H21A H 0.353937 0.169552 0.596777 0.059 Uiso 1 1 calc R U . . .
H21B H 0.417412 0.242599 0.580101 0.059 Uiso 1 1 calc R U . . .
H21C H 0.374235 0.181900 0.490664 0.059 Uiso 1 1 calc R U . . .
C22 C 0.2024(3) 0.2046(3) 0.5414(3) 0.0397(12) Uani 1 1 d . . . . .
H22A H 0.187090 0.173985 0.477683 0.060 Uiso 1 1 calc R U . . .
H22B H 0.160697 0.221811 0.570732 0.060 Uiso 1 1 calc R U . . .
H22C H 0.232081 0.156835 0.583366 0.060 Uiso 1 1 calc R U . . .

loop_
_atom_site_aniso_label
_atom_site_aniso_U_11
_atom_site_aniso_U_22
_atom_site_aniso_U_33
_atom_site_aniso_U_23
_atom_site_aniso_U_13
_atom_site_aniso_U_12
Ir1 0.01628(17) 0.01285(16) 0.01963(17) 0.00041(5) 0.00474(10) 0.00077(5)
S1 0.0179(5) 0.0160(5) 0.0278(5) 0.0045(4) 0.0023(4) -0.0013(4)
S2 0.0225(5) 0.0156(5) 0.0298(5) -0.0007(4) 0.0108(4) 0.0029(4)
N1 0.0180(16) 0.0149(15) 0.0286(18) 0.0021(13) 0.0065(13) -0.0007(13)
N2 0.0174(19) 0.027(2) 0.026(2) -0.0006(14) 0.0068(16) -0.0002(13)
C1 0.0184(19) 0.0119(17) 0.0232(19) 0.0029(14) 0.0026(15) 0.0006(14)
C2 0.0190(19) 0.0153(18) 0.026(2) 0.0077(16) 0.0031(16) -0.0002(15)
B3 0.024(2) 0.024(2) 0.024(2) -0.0006(19) 0.0034(19) 0.0037(19)
B4 0.019(2) 0.032(2) 0.030(3) 0.012(2) 0.0061(19) 0.001(2)
B5 0.021(2) 0.016(2) 0.046(3) 0.000(2) 0.001(2) -0.0028(18)
B6 0.030(3) 0.026(2) 0.026(2) -0.008(2) 0.004(2) 0.000(2)
B7 0.019(2) 0.020(2) 0.033(3) 0.0024(19) 0.0004(18) 0.0057(18)
B8 0.023(2) 0.034(3) 0.033(3) 0.007(2) 0.0060(19) 0.001(2)
B9 0.019(3) 0.029(3) 0.055(4) 0.017(2) 0.002(2) -0.0050(19)
B10 0.031(3) 0.014(3) 0.046(4) -0.0070(19) -0.008(3) 0.0014(18)
B11 0.029(3) 0.022(2) 0.027(3) -0.001(2) -0.003(2) 0.002(2)
B12 0.024(2) 0.025(2) 0.035(3) 0.003(2) 0.001(2) 0.0004(19)
B13 0.035(3) 0.038(3) 0.026(3) -0.004(2) 0.014(2) 0.001(2)
B14 0.026(2) 0.029(3) 0.030(3) -0.005(2) 0.003(2) 0.002(2)
B15 0.034(3) 0.030(3) 0.027(3) 0.002(2) 0.005(2) 0.014(2)
B16 0.023(3) 0.039(3) 0.044(4) -0.009(2) -0.002(2) 0.005(2)
B17 0.045(3) 0.040(3) 0.051(3) -0.005(3) 0.031(3) 0.008(3)
B18 0.038(3) 0.038(3) 0.034(3) -0.011(2) 0.009(2) 0.003(2)
B19 0.034(3) 0.026(3) 0.039(3) -0.004(2) 0.014(2) 0.006(2)
B20 0.034(3) 0.039(3) 0.044(3) -0.004(3) 0.001(2) 0.016(2)
B21 0.020(3) 0.042(3) 0.067(4) -0.006(3) 0.009(3) 0.004(2)
B22 0.030(3) 0.040(3) 0.045(3) -0.006(3) 0.014(2) 0.009(2)
C3 0.0189(19) 0.0155(18) 0.0221(19) -0.0024(15) 0.0039(15) 0.0013(15)
C4 0.0202(19) 0.0195(19) 0.0189(19) 0.0012(15) 0.0024(15) -0.0015(15)
C5 0.0207(19) 0.0159(19) 0.0210(19) 0.0006(16) 0.0037(15) -0.0030(15)
C6 0.022(2) 0.023(2) 0.023(2) 0.0023(16) 0.0030(16) -0.0001(16)
C7 0.020(2) 0.027(2) 0.025(2) 0.0037(17) 0.0042(16) -0.0045(16)
C8 0.031(2) 0.021(2) 0.024(2) 0.0032(16) 0.0021(17) -0.0063(17)
C9 0.028(2) 0.0175(19) 0.024(2) 0.0016(16) 0.0020(16) 0.0024(16)
C10 0.0160(19) 0.022(2) 0.026(2) -0.0064(16) 0.0026(15) -0.0014(16)
C11 0.017(2) 0.027(2) 0.024(2) -0.0032(15) 0.0001(17) 0.0011(15)
C12 0.023(2) 0.029(2) 0.048(3) -0.005(2) 0.014(2) 0.0009(19)
C13 0.026(2) 0.0251(19) 0.017(2) -0.0037(17) 0.0031(17) 0.0038(17)
C14 0.030(2) 0.020(2) 0.0134(18) -0.0003(15) 0.0047(15) 0.0004(16)
C15 0.029(2) 0.023(2) 0.016(2) -0.0017(15) 0.0031(18) -0.0004(16)
C16 0.035(2) 0.020(2) 0.0190(19) -0.0034(16) 0.0076(17) 0.0023(17)
C17 0.036(2) 0.019(2) 0.020(2) -0.0049(16) 0.0061(17) -0.0075(17)
C18 0.021(2) 0.052(3) 0.039(3) -0.005(2) -0.004(2) 0.0010(19)
C19 0.049(3) 0.021(2) 0.028(2) 0.0033(19) -0.001(2) 0.003(2)
C20 0.026(2) 0.047(3) 0.026(2) -0.002(2) 0.0146(19) -0.003(2)
C21 0.056(3) 0.031(3) 0.034(3) -0.002(2) 0.014(2) 0.020(2)
C22 0.060(3) 0.031(3) 0.030(2) -0.0049(19) 0.010(2) -0.021(2)

loop_
_atom_type_symbol
_atom_type_description
_atom_type_scat_dispersion_real
_atom_type_scat_dispersion_imag
_atom_type_scat_source
C C 0.0137 0.0067 'International Tables Vol C Tables 4.2.6.8 and 6.1.1.4'
H H 0.0000 0.0000 'International Tables Vol C Tables 4.2.6.8 and 6.1.1.4'
B B 0.0070 0.0029 'International Tables Vol C Tables 4.2.6.8 and 6.1.1.4'
Ir Ir -5.7005 5.2682 'International Tables Vol C Tables 4.2.6.8 and 6.1.1.4'
N N 0.0241 0.0134 'International Tables Vol C Tables 4.2.6.8 and 6.1.1.4'
S S 0.2925 0.4295 'International Tables Vol C Tables 4.2.6.8 and 6.1.1.4'

loop_
_geom_angle_atom_site_label_1
_geom_angle_atom_site_label_2
_geom_angle_atom_site_label_3
_geom_angle
_geom_angle_site_symmetry_1
_geom_angle_site_symmetry_3
_geom_angle_publ_flag
C15 Ir1 C14 38.22(15) . . ?
C15 Ir1 C16 38.18(15) . . ?
C14 Ir1 C16 64.07(15) . . ?
C15 Ir1 C13 63.27(16) . . ?
C14 Ir1 C13 37.98(15) . . ?
C16 Ir1 C13 63.30(15) . . ?
C15 Ir1 C5 151.21(15) . . ?
C14 Ir1 C5 165.12(15) . . ?
C16 Ir1 C5 117.61(14) . . ?
C13 Ir1 C5 127.91(15) . . ?
C15 Ir1 C17 62.72(15) . . ?
C14 Ir1 C17 62.80(14) . . ?
C16 Ir1 C17 37.65(15) . . ?
C13 Ir1 C17 37.02(15) . . ?
C5 Ir1 C17 108.69(14) . . ?
C15 Ir1 S2 126.10(11) . . ?
C14 Ir1 S2 94.05(11) . . ?
C16 Ir1 S2 157.05(11) . . ?
C13 Ir1 S2 95.46(11) . . ?
C5 Ir1 S2 81.68(10) . . ?
C17 Ir1 S2 127.49(11) . . ?
C15 Ir1 S1 89.92(12) . . ?
C14 Ir1 S1 114.61(11) . . ?
C16 Ir1 S1 101.82(11) . . ?
C13 Ir1 S1 151.69(12) . . ?
C5 Ir1 S1 79.98(10) . . ?
C17 Ir1 S1 138.66(11) . . ?
S2 Ir1 S1 93.40(3) . . ?
C3 S1 Ir1 105.36(13) . . ?
C10 S2 Ir1 107.36(14) . . ?
C3 N1 C4 121.4(3) . . ?
C10 N2 C6 121.9(4) . . ?
C3 C1 C2 114.5(3) . . ?
C3 C1 B4 124.1(3) . . ?
C2 C1 B4 109.9(3) . . ?
C3 C1 B5 124.9(3) . . ?
C2 C1 B5 110.4(3) . . ?
B4 C1 B5 63.1(3) . . ?
C3 C1 B6 116.0(3) . . ?
C2 C1 B6 61.2(2) . . ?
B4 C1 B6 114.3(3) . . ?
B5 C1 B6 62.4(3) . . ?
C3 C1 B3 114.4(3) . . ?
C2 C1 B3 61.2(2) . . ?
B4 C1 B3 61.9(3) . . ?
B5 C1 B3 114.3(3) . . ?
B6 C1 B3 114.4(3) . . ?
C1 C2 B7 112.4(3) . . ?
C1 C2 B11 112.6(3) . . ?
B7 C2 B11 63.8(3) . . ?
C1 C2 B6 62.1(2) . . ?
B7 C2 B6 116.1(3) . . ?
B11 C2 B6 62.9(3) . . ?
C1 C2 B3 62.3(2) . . ?
B7 C2 B3 62.3(3) . . ?
B11 C2 B3 115.7(3) . . ?
B6 C2 B3 116.1(3) . . ?
C1 C2 H2 112(3) . . ?
B7 C2 H2 123(3) . . ?
B11 C2 H2 125(3) . . ?
B6 C2 H2 115(3) . . ?
B3 C2 H2 113(3) . . ?
C2 B3 C1 56.5(2) . . ?
C2 B3 B8 103.8(3) . . ?
C1 B3 B8 105.0(3) . . ?
C2 B3 B7 58.0(2) . . ?
C1 B3 B7 104.2(3) . . ?
B8 B3 B7 60.0(3) . . ?
C2 B3 B4 103.3(3) . . ?
C1 B3 B4 58.2(2) . . ?
B8 B3 B4 60.7(3) . . ?
B7 B3 B4 108.0(3) . . ?
C2 B3 H3 125.7 . . ?
C1 B3 H3 124.7 . . ?
B8 B3 H3 122.7 . . ?
B7 B3 H3 122.3 . . ?
B4 B3 H3 122.3 . . ?
C1 B4 B3 59.9(3) . . ?
C1 B4 B9 104.7(4) . . ?
B3 B4 B9 107.9(3) . . ?
C1 B4 B8 105.3(3) . . ?
B3 B4 B8 59.4(3) . . ?
B9 B4 B8 60.3(3) . . ?
C1 B4 B5 58.6(3) . . ?
B3 B4 B5 109.0(3) . . ?
B9 B4 B5 60.1(3) . . ?
B8 B4 B5 108.7(3) . . ?
C1 B4 H4 124.4 . . ?
B3 B4 H4 121.1 . . ?
B9 B4 H4 122.5 . . ?
B8 B4 H4 122.2 . . ?
B5 B4 H4 121.0 . . ?
C1 B5 B9 104.1(3) . . ?
C1 B5 B6 59.4(2) . . ?
B9 B5 B6 107.4(3) . . ?
C1 B5 B4 58.4(2) . . ?
B9 B5 B4 59.5(3) . . ?
B6 B5 B4 108.0(3) . . ?
C1 B5 B10 104.4(3) . . ?
B9 B5 B10 60.4(3) . . ?
B6 B5 B10 59.0(3) . . ?
B4 B5 B10 107.8(3) . . ?
C1 B5 H5 124.8 . . ?
B9 B5 H5 122.7 . . ?
B6 B5 H5 121.6 . . ?
B4 B5 H5 121.6 . . ?
B10 B5 H5 122.6 . . ?
C2 B6 C1 56.7(2) . . ?
C2 B6 B10 103.7(3) . . ?
C1 B6 B10 104.9(4) . . ?
C2 B6 B11 57.9(2) . . ?
C1 B6 B11 104.2(3) . . ?
B10 B6 B11 59.9(3) . . ?
C2 B6 B5 103.4(3) . . ?
C1 B6 B5 58.2(2) . . ?
B10 B6 B5 60.8(3) . . ?
B11 B6 B5 108.0(3) . . ?
C2 B6 H6 125.7 . . ?
C1 B6 H6 124.7 . . ?
B10 B6 H6 122.8 . . ?
B11 B6 H6 122.4 . . ?
B5 B6 H6 122.2 . . ?
C2 B7 B8 105.0(3) . . ?
C2 B7 B3 59.7(2) . . ?
B8 B7 B3 60.0(3) . . ?
C2 B7 B12 104.1(3) . . ?
B8 B7 B12 60.8(3) . . ?
B3 B7 B12 108.9(3) . . ?
C2 B7 B11 58.2(3) . . ?
B8 B7 B11 108.6(3) . . ?
B3 B7 B11 108.9(3) . . ?
B12 B7 B11 59.6(3) . . ?
C2 B7 H7 125.0 . . ?
B8 B7 H7 121.9 . . ?
B3 B7 H7 120.6 . . ?
B12 B7 H7 122.3 . . ?
B11 B7 H7 121.4 . . ?
B7 B8 B3 60.0(3) . . ?
B7 B8 B4 107.4(3) . . ?
B3 B8 B4 59.8(3) . . ?
B7 B8 B9 107.5(4) . . ?
B3 B8 B9 107.6(3) . . ?
B4 B8 B9 59.5(3) . . ?
B7 B8 B12 59.7(3) . . ?
B3 B8 B12 108.0(4) . . ?
B4 B8 B12 107.6(4) . . ?
B9 B8 B12 60.1(3) . . ?
B7 B8 H8 122.1 . . ?
B3 B8 H8 121.7 . . ?
B4 B8 H8 122.2 . . ?
B9 B8 H8 122.0 . . ?
B12 B8 H8 121.7 . . ?
B4 B9 B5 60.4(3) . . ?
B4 B9 B8 60.3(3) . . ?
B5 B9 B8 108.9(3) . . ?
B4 B9 B12 108.1(3) . . ?
B5 B9 B12 108.4(4) . . ?
B8 B9 B12 60.0(3) . . ?
B4 B9 B10 108.3(4) . . ?
B5 B9 B10 60.1(3) . . ?
B8 B9 B10 108.4(3) . . ?
B12 B9 B10 60.2(3) . . ?
B4 B9 H9 121.5 . . ?
B5 B9 H9 121.2 . . ?
B8 B9 H9 121.3 . . ?
B12 B9 H9 121.7 . . ?
B10 B9 H9 121.5 . . ?
B6 B10 B11 60.6(3) . . ?
B6 B10 B5 60.2(3) . . ?
B11 B10 B5 108.2(4) . . ?
B6 B10 B9 107.6(4) . . ?
B11 B10 B9 107.1(4) . . ?
B5 B10 B9 59.5(3) . . ?
B6 B10 B12 108.1(3) . . ?
B11 B10 B12 59.4(3) . . ?
B5 B10 B12 107.5(4) . . ?
B9 B10 B12 59.7(3) . . ?
B6 B10 H10 121.3 . . ?
B11 B10 H10 121.8 . . ?
B5 B10 H10 121.8 . . ?
B9 B10 H10 122.4 . . ?
B12 B10 H10 122.1 . . ?
C2 B11 B10 104.4(3) . . ?
C2 B11 B12 103.9(3) . . ?
B10 B11 B12 61.2(3) . . ?
C2 B11 B6 59.2(2) . . ?
B10 B11 B6 59.6(3) . . ?
B12 B11 B6 108.7(4) . . ?
C2 B11 B7 58.0(2) . . ?
B10 B11 B7 108.4(4) . . ?
B12 B11 B7 59.6(3) . . ?
B6 B11 B7 108.2(3) . . ?
C2 B11 H11 125.4 . . ?
B10 B11 H11 122.0 . . ?
B12 B11 H11 122.1 . . ?
B6 B11 H11 121.1 . . ?
B7 B11 H11 121.7 . . ?
B7 B12 B11 60.8(3) . . ?
B7 B12 B8 59.5(3) . . ?
B11 B12 B8 108.4(3) . . ?
B7 B12 B9 107.1(3) . . ?
B11 B12 B9 107.4(4) . . ?
B8 B12 B9 59.9(3) . . ?
B7 B12 B10 108.0(3) . . ?
B11 B12 B10 59.4(3) . . ?
B8 B12 B10 108.4(4) . . ?
B9 B12 B10 60.2(3) . . ?
B7 B12 H12 121.9 . . ?
B11 B12 H12 121.6 . . ?
B8 B12 H12 121.5 . . ?
B9 B12 H12 122.2 . . ?
B10 B12 H12 121.7 . . ?
C12 B13 C11 56.8(3) . . ?
C12 B13 B18 104.3(4) . . ?
C11 B13 B18 104.4(4) . . ?
C12 B13 B14 103.7(4) . . ?
C11 B13 B14 58.1(3) . . ?
B18 B13 B14 60.0(3) . . ?
C12 B13 B17 58.3(3) . . ?
C11 B13 B17 104.7(4) . . ?
B18 B13 B17 60.8(3) . . ?
B14 B13 B17 108.5(4) . . ?
C12 B13 H13 125.3 . . ?
C11 B13 H13 124.9 . . ?
B18 B13 H13 122.8 . . ?
B14 B13 H13 122.4 . . ?
B17 B13 H13 121.6 . . ?
C11 B14 B15 58.8(3) . . ?
C11 B14 B18 105.6(4) . . ?
B15 B14 B18 107.8(4) . . ?
C11 B14 B13 59.8(3) . . ?
B15 B14 B13 108.7(4) . . ?
B18 B14 B13 59.9(3) . . ?
C11 B14 B19 105.0(3) . . ?
B15 B14 B19 59.6(3) . . ?
B18 B14 B19 60.0(3) . . ?
B13 B14 B19 108.1(4) . . ?
C11 B14 H14 124.0 . . ?
B15 B14 H14 121.6 . . ?
B18 B14 H14 122.3 . . ?
B13 B14 H14 120.9 . . ?
B19 B14 H14 122.6 . . ?
C11 B15 B19 105.8(4) . . ?
C11 B15 B14 58.7(3) . . ?
B19 B15 B14 60.7(3) . . ?
C11 B15 B20 105.1(4) . . ?
B19 B15 B20 61.0(3) . . ?
B14 B15 B20 109.1(4) . . ?
C11 B15 B16 59.2(3) . . ?
B19 B15 B16 108.7(4) . . ?
B14 B15 B16 108.4(4) . . ?
B20 B15 B16 59.3(3) . . ?
C11 B15 H15 124.4 . . ?
B19 B15 H15 121.4 . . ?
B14 B15 H15 121.0 . . ?
B20 B15 H15 122.0 . . ?
B16 B15 H15 121.5 . . ?
C12 B16 C11 56.9(3) . . ?
C12 B16 B20 104.1(4) . . ?
C11 B16 B20 105.1(4) . . ?
C12 B16 B21 58.2(3) . . ?
C11 B16 B21 104.5(4) . . ?
B20 B16 B21 60.0(4) . . ?
C12 B16 B15 103.4(4) . . ?
C11 B16 B15 58.3(3) . . ?
B20 B16 B15 60.2(3) . . ?
B21 B16 B15 107.4(4) . . ?
C12 B16 H16 125.4 . . ?
C11 B16 H16 124.5 . . ?
B20 B16 H16 122.7 . . ?
B21 B16 H16 122.4 . . ?
B15 B16 H16 122.7 . . ?
C12 B17 B13 59.0(3) . . ?
C12 B17 B22 103.7(4) . . ?
B13 B17 B22 107.7(4) . . ?
C12 B17 B21 58.1(3) . . ?
B13 B17 B21 107.8(4) . . ?
B22 B17 B21 59.5(3) . . ?
C12 B17 B18 103.9(4) . . ?
B13 B17 B18 59.5(3) . . ?
B22 B17 B18 60.1(3) . . ?
B21 B17 B18 107.3(4) . . ?
C12 B17 H17 125.3 . . ?
B13 B17 H17 121.4 . . ?
B22 B17 H17 122.7 . . ?
B21 B17 H17 121.9 . . ?
B18 B17 H17 122.8 . . ?
B13 B18 B14 60.1(3) . . ?
B13 B18 B19 108.6(4) . . ?
B14 B18 B19 60.5(3) . . ?
B13 B18 B22 107.7(4) . . ?
B14 B18 B22 107.9(4) . . ?
B19 B18 B22 59.9(3) . . ?
B13 B18 B17 59.8(3) . . ?
B14 B18 B17 107.7(4) . . ?
B19 B18 B17 108.1(4) . . ?
B22 B18 B17 59.8(3) . . ?
B13 B18 H18 121.6 . . ?
B14 B18 H18 121.7 . . ?
B19 B18 H18 121.3 . . ?
B22 B18 H18 122.0 . . ?
B17 B18 H18 122.0 . . ?
B15 B19 B18 107.5(4) . . ?
B15 B19 B22 107.5(4) . . ?
B18 B19 B22 60.3(3) . . ?
B15 B19 B14 59.7(3) . . ?
B18 B19 B14 59.5(3) . . ?
B22 B19 B14 107.4(4) . . ?
B15 B19 B20 59.7(3) . . ?
B18 B19 B20 107.9(4) . . ?
B22 B19 B20 59.8(3) . . ?
B14 B19 B20 107.3(4) . . ?
B15 B19 H19 122.1 . . ?
B18 B19 H19 121.7 . . ?
B22 B19 H19 121.9 . . ?
B14 B19 H19 122.3 . . ?
B20 B19 H19 122.0 . . ?
B16 B20 B21 60.3(4) . . ?
B16 B20 B15 60.5(3) . . ?
B21 B20 B15 107.9(4) . . ?
B16 B20 B22 108.3(4) . . ?
B21 B20 B22 59.9(4) . . ?
B15 B20 B22 107.1(4) . . ?
B16 B20 B19 108.2(4) . . ?
B21 B20 B19 107.7(4) . . ?
B15 B20 B19 59.3(3) . . ?
B22 B20 B19 59.7(3) . . ?
B16 B20 H20 121.1 . . ?
B21 B20 H20 121.7 . . ?
B15 B20 H20 122.2 . . ?
B22 B20 H20 122.0 . . ?
B19 B20 H20 122.0 . . ?
C12 B21 B20 104.9(4) . . ?
C12 B21 B16 59.4(3) . . ?
B20 B21 B16 59.8(3) . . ?
C12 B21 B22 104.4(4) . . ?
B20 B21 B22 60.7(3) . . ?
B16 B21 B22 108.5(4) . . ?
C12 B21 B17 58.4(3) . . ?
B20 B21 B17 109.0(4) . . ?
B16 B21 B17 108.9(4) . . ?
B22 B21 B17 60.2(3) . . ?
C12 B21 H21 124.9 . . ?
B20 B21 H21 122.0 . . ?
B16 B21 H21 121.0 . . ?
B22 B21 H21 122.2 . . ?
B17 B21 H21 121.0 . . ?
B21 B22 B19 107.9(4) . . ?
B21 B22 B20 59.4(4) . . ?
B19 B22 B20 60.5(3) . . ?
B21 B22 B17 60.3(3) . . ?
B19 B22 B17 108.2(4) . . ?
B20 B22 B17 108.1(4) . . ?
B21 B22 B18 108.0(4) . . ?
B19 B22 B18 59.7(3) . . ?
B20 B22 B18 108.0(4) . . ?
B17 B22 B18 60.1(3) . . ?
B21 B22 H22 121.9 . . ?
B19 B22 H22 121.6 . . ?
B20 B22 H22 121.7 . . ?
B17 B22 H22 121.5 . . ?
B18 B22 H22 121.8 . . ?
N1 C3 C1 115.0(3) . . ?
N1 C3 S1 129.9(3) . . ?
C1 C3 S1 114.9(3) . . ?
C9 C4 N1 117.7(3) . . ?
C9 C4 C5 120.3(3) . . ?
N1 C4 C5 121.8(3) . . ?
C4 C5 C6 117.9(3) . . ?
C4 C5 Ir1 98.6(3) . . ?
C6 C5 Ir1 100.8(3) . . ?
C4 C5 H5A 114(3) . . ?
C6 C5 H5A 119(3) . . ?
Ir1 C5 H5A 102(3) . . ?
N2 C6 C7 118.7(4) . . ?
N2 C6 C5 121.6(4) . . ?
C7 C6 C5 119.5(4) . . ?
C8 C7 C6 120.3(4) . . ?
C8 C7 H7A 119.8 . . ?
C6 C7 H7A 119.8 . . ?
C7 C8 C9 122.1(4) . . ?
C7 C8 H8A 119.0 . . ?
C9 C8 H8A 119.0 . . ?
C8 C9 C4 119.8(4) . . ?
C8 C9 H9A 120.1 . . ?
C4 C9 H9A 120.1 . . ?
N2 C10 C11 115.2(4) . . ?
N2 C10 S2 130.2(3) . . ?
C11 C10 S2 114.5(3) . . ?
C10 C11 C12 115.9(3) . . ?
C10 C11 B14 123.6(3) . . ?
C12 C11 B14 110.1(3) . . ?
C10 C11 B15 123.6(4) . . ?
C12 C11 B15 110.3(3) . . ?
B14 C11 B15 62.5(3) . . ?
C10 C11 B16 115.5(4) . . ?
C12 C11 B16 61.4(3) . . ?
B14 C11 B16 114.3(3) . . ?
B15 C11 B16 62.5(3) . . ?
C10 C11 B13 116.3(3) . . ?
C12 C11 B13 60.9(3) . . ?
B14 C11 B13 62.0(3) . . ?
B15 C11 B13 113.5(3) . . ?
B16 C11 B13 114.1(4) . . ?
C11 C12 B21 111.8(4) . . ?
C11 C12 B17 112.6(4) . . ?
B21 C12 B17 63.6(3) . . ?
C11 C12 B13 62.3(3) . . ?
B21 C12 B13 115.3(4) . . ?
B17 C12 B13 62.7(3) . . ?
C11 C12 B16 61.8(3) . . ?
B21 C12 B16 62.4(3) . . ?
B17 C12 B16 115.7(4) . . ?
B13 C12 B16 115.6(4) . . ?
C11 C12 H12A 113(3) . . ?
B21 C12 H12A 126(3) . . ?
B17 C12 H12A 122(3) . . ?
B13 C12 H12A 112(3) . . ?
B16 C12 H12A 117(3) . . ?
C17 C13 C14 108.6(4) . . ?
C17 C13 C18 126.6(4) . . ?
C14 C13 C18 124.5(4) . . ?
C17 C13 Ir1 72.9(2) . . ?
C14 C13 Ir1 70.3(2) . . ?
C18 C13 Ir1 127.3(3) . . ?
C13 C14 C15 107.1(3) . . ?
C13 C14 C19 125.2(4) . . ?
C15 C14 C19 127.4(4) . . ?
C13 C14 Ir1 71.7(2) . . ?
C15 C14 Ir1 70.7(2) . . ?
C19 C14 Ir1 128.0(3) . . ?
C16 C15 C14 108.5(4) . . ?
C16 C15 C20 125.4(4) . . ?
C14 C15 C20 126.0(4) . . ?
C16 C15 Ir1 71.2(2) . . ?
C14 C15 Ir1 71.1(2) . . ?
C20 C15 Ir1 125.0(3) . . ?
C15 C16 C17 107.2(4) . . ?
C15 C16 C21 126.0(4) . . ?
C17 C16 C21 126.4(4) . . ?
C15 C16 Ir1 70.6(2) . . ?
C17 C16 Ir1 73.2(2) . . ?
C21 C16 Ir1 126.6(3) . . ?
C13 C17 C16 108.4(3) . . ?
C13 C17 C22 125.5(4) . . ?
C16 C17 C22 125.7(4) . . ?
C13 C17 Ir1 70.0(2) . . ?
C16 C17 Ir1 69.2(2) . . ?
C22 C17 Ir1 132.3(3) . . ?
C13 C18 H18A 109.5 . . ?
C13 C18 H18B 109.5 . . ?
H18A C18 H18B 109.5 . . ?
C13 C18 H18C 109.5 . . ?
H18A C18 H18C 109.5 . . ?
H18B C18 H18C 109.5 . . ?
C14 C19 H19A 109.5 . . ?
C14 C19 H19B 109.5 . . ?
H19A C19 H19B 109.5 . . ?
C14 C19 H19C 109.5 . . ?
H19A C19 H19C 109.5 . . ?
H19B C19 H19C 109.5 . . ?
C15 C20 H20A 109.5 . . ?
C15 C20 H20B 109.5 . . ?
H20A C20 H20B 109.5 . . ?
C15 C20 H20C 109.5 . . ?
H20A C20 H20C 109.5 . . ?
H20B C20 H20C 109.5 . . ?
C16 C21 H21A 109.5 . . ?
C16 C21 H21B 109.5 . . ?
H21A C21 H21B 109.5 . . ?
C16 C21 H21C 109.5 . . ?
H21A C21 H21C 109.5 . . ?
H21B C21 H21C 109.5 . . ?
C17 C22 H22A 109.5 . . ?
C17 C22 H22B 109.5 . . ?
H22A C22 H22B 109.5 . . ?
C17 C22 H22C 109.5 . . ?
H22A C22 H22C 109.5 . . ?
H22B C22 H22C 109.5 . . ?

loop_
_geom_bond_atom_site_label_1
_geom_bond_atom_site_label_2
_geom_bond_distance
_geom_bond_site_symmetry_2
_geom_bond_publ_flag
Ir1 C15 2.194(4) . ?
Ir1 C14 2.200(4) . ?
Ir1 C16 2.202(4) . ?
Ir1 C13 2.217(4) . ?
Ir1 C5 2.243(4) . ?
Ir1 C17 2.255(4) . ?
Ir1 S2 2.3471(9) . ?
Ir1 S1 2.3596(9) . ?
S1 C3 1.729(4) . ?
S2 C10 1.718(4) . ?
N1 C3 1.288(5) . ?
N1 C4 1.396(5) . ?
N2 C10 1.296(5) . ?
N2 C6 1.371(5) . ?
C1 C3 1.519(5) . ?
C1 C2 1.636(5) . ?
C1 B4 1.707(6) . ?
C1 B5 1.710(6) . ?
C1 B6 1.731(6) . ?
C1 B3 1.737(6) . ?
C2 B7 1.689(6) . ?
C2 B11 1.693(6) . ?
C2 B6 1.716(6) . ?
C2 B3 1.719(6) . ?
C2 H2 0.99(4) . ?
B3 B8 1.763(7) . ?
B3 B7 1.764(6) . ?
B3 B4 1.770(7) . ?
B3 H3 1.1200 . ?
B4 B9 1.771(7) . ?
B4 B8 1.785(7) . ?
B4 B5 1.787(7) . ?
B4 H4 1.1200 . ?
B5 B9 1.781(7) . ?
B5 B6 1.783(7) . ?
B5 B10 1.793(8) . ?
B5 H5 1.1200 . ?
B6 B10 1.761(8) . ?
B6 B11 1.779(7) . ?
B6 H6 1.1200 . ?
B7 B8 1.763(7) . ?
B7 B12 1.766(7) . ?
B7 B11 1.788(7) . ?
B7 H7 1.1200 . ?
B8 B9 1.785(8) . ?
B8 B12 1.786(7) . ?
B8 H8 1.1200 . ?
B9 B12 1.790(7) . ?
B9 B10 1.799(10) . ?
B9 H9 1.1200 . ?
B10 B11 1.766(7) . ?
B10 B12 1.799(7) . ?
B10 H10 1.1200 . ?
B11 B12 1.767(7) . ?
B11 H11 1.1200 . ?
B12 H12 1.1200 . ?
B13 C12 1.713(7) . ?
B13 C11 1.735(7) . ?
B13 B18 1.770(8) . ?
B13 B14 1.773(8) . ?
B13 B17 1.775(8) . ?
B13 H13 1.1200 . ?
B14 C11 1.705(6) . ?
B14 B15 1.771(7) . ?
B14 B18 1.772(7) . ?
B14 B19 1.789(7) . ?
B14 H14 1.1200 . ?
B15 C11 1.708(6) . ?
B15 B19 1.768(7) . ?
B15 B20 1.776(7) . ?
B15 B16 1.781(8) . ?
B15 H15 1.1200 . ?
B16 C12 1.718(8) . ?
B16 C11 1.725(7) . ?
B16 B20 1.759(8) . ?
B16 B21 1.769(9) . ?
B16 H16 1.1200 . ?
B17 C12 1.701(7) . ?
B17 B22 1.786(8) . ?
B17 B21 1.789(9) . ?
B17 B18 1.793(8) . ?
B17 H17 1.1200 . ?
B18 B19 1.781(8) . ?
B18 B22 1.791(8) . ?
B18 H18 1.1200 . ?
B19 B22 1.785(8) . ?
B19 B20 1.799(8) . ?
B19 H19 1.1200 . ?
B20 B21 1.763(10) . ?
B20 B22 1.786(8) . ?
B20 H20 1.1200 . ?
B21 C12 1.695(7) . ?
B21 B22 1.773(8) . ?
B21 H21 1.1200 . ?
B22 H22 1.1200 . ?
C4 C9 1.392(5) . ?
C4 C5 1.438(5) . ?
C5 C6 1.447(5) . ?
C5 H5A 0.91(5) . ?
C6 C7 1.400(6) . ?
C7 C8 1.375(6) . ?
C7 H7A 0.9500 . ?
C8 C9 1.387(6) . ?
C8 H8A 0.9500 . ?
C9 H9A 0.9500 . ?
C10 C11 1.514(6) . ?
C11 C12 1.639(6) . ?
C12 H12A 1.00(4) . ?
C13 C17 1.420(6) . ?
C13 C14 1.437(6) . ?
C13 C18 1.506(6) . ?
C14 C15 1.438(6) . ?
C14 C19 1.498(6) . ?
C15 C16 1.438(6) . ?
C15 C20 1.496(7) . ?
C16 C17 1.439(6) . ?
C16 C21 1.496(6) . ?
C17 C22 1.493(6) . ?
C18 H18A 0.9800 . ?
C18 H18B 0.9800 . ?
C18 H18C 0.9800 . ?
C19 H19A 0.9800 . ?
C19 H19B 0.9800 . ?
C19 H19C 0.9800 . ?
C20 H20A 0.9800 . ?
C20 H20B 0.9800 . ?
C20 H20C 0.9800 . ?
C21 H21A 0.9800 . ?
C21 H21B 0.9800 . ?
C21 H21C 0.9800 . ?
C22 H22A 0.9800 . ?
C22 H22B 0.9800 . ?
C22 H22C 0.9800 . ?

loop_
_geom_torsion_atom_site_label_1
_geom_torsion_atom_site_label_2
_geom_torsion_atom_site_label_3
_geom_torsion_atom_site_label_4
_geom_torsion
_geom_torsion_site_symmetry_1
_geom_torsion_site_symmetry_2
_geom_torsion_site_symmetry_3
_geom_torsion_site_symmetry_4
_geom_torsion_publ_flag
C3 C1 C2 B7 143.9(3) . . . . ?
B4 C1 C2 B7 -1.2(4) . . . . ?
B5 C1 C2 B7 -68.8(4) . . . . ?
B6 C1 C2 B7 -108.7(4) . . . . ?
B3 C1 C2 B7 38.4(3) . . . . ?
C3 C1 C2 B11 -146.2(3) . . . . ?
B4 C1 C2 B11 68.7(4) . . . . ?
B5 C1 C2 B11 1.0(5) . . . . ?
B6 C1 C2 B11 -38.9(3) . . . . ?
B3 C1 C2 B11 108.2(4) . . . . ?
C3 C1 C2 B6 -107.4(4) . . . . ?
B4 C1 C2 B6 107.6(4) . . . . ?
B5 C1 C2 B6 39.9(3) . . . . ?
B3 C1 C2 B6 147.1(3) . . . . ?
C3 C1 C2 B3 105.5(3) . . . . ?
B4 C1 C2 B3 -39.6(3) . . . . ?
B5 C1 C2 B3 -107.3(3) . . . . ?
B6 C1 C2 B3 -147.1(3) . . . . ?
B7 C2 B3 C1 -139.5(3) . . . . ?
B11 C2 B3 C1 -103.2(3) . . . . ?
B6 C2 B3 C1 -32.3(3) . . . . ?
C1 C2 B3 B8 99.0(3) . . . . ?
B7 C2 B3 B8 -40.5(3) . . . . ?
B11 C2 B3 B8 -4.2(4) . . . . ?
B6 C2 B3 B8 66.7(4) . . . . ?
C1 C2 B3 B7 139.5(3) . . . . ?
B11 C2 B3 B7 36.3(3) . . . . ?
B6 C2 B3 B7 107.2(4) . . . . ?
C1 C2 B3 B4 36.4(3) . . . . ?
B7 C2 B3 B4 -103.1(3) . . . . ?
B11 C2 B3 B4 -66.8(4) . . . . ?
B6 C2 B3 B4 4.1(4) . . . . ?
C3 C1 B3 C2 -105.7(3) . . . . ?
B4 C1 B3 C2 137.2(3) . . . . ?
B5 C1 B3 C2 100.8(3) . . . . ?
B6 C1 B3 C2 31.5(3) . . . . ?
C3 C1 B3 B8 157.5(3) . . . . ?
C2 C1 B3 B8 -96.8(3) . . . . ?
B4 C1 B3 B8 40.4(3) . . . . ?
B5 C1 B3 B8 4.0(4) . . . . ?
B6 C1 B3 B8 -65.3(4) . . . . ?
C3 C1 B3 B7 -140.3(3) . . . . ?
C2 C1 B3 B7 -34.6(3) . . . . ?
B4 C1 B3 B7 102.6(3) . . . . ?
B5 C1 B3 B7 66.2(4) . . . . ?
B6 C1 B3 B7 -3.1(4) . . . . ?
C3 C1 B3 B4 117.1(4) . . . . ?
C2 C1 B3 B4 -137.2(3) . . . . ?
B5 C1 B3 B4 -36.4(3) . . . . ?
B6 C1 B3 B4 -105.7(4) . . . . ?
C3 C1 B4 B3 -101.8(4) . . . . ?
C2 C1 B4 B3 39.3(3) . . . . ?
B5 C1 B4 B3 142.7(3) . . . . ?
B6 C1 B4 B3 105.8(4) . . . . ?
C3 C1 B4 B9 155.7(3) . . . . ?
C2 C1 B4 B9 -63.2(4) . . . . ?
B5 C1 B4 B9 40.2(3) . . . . ?
B6 C1 B4 B9 3.3(4) . . . . ?
B3 C1 B4 B9 -102.5(4) . . . . ?
C3 C1 B4 B8 -141.6(3) . . . . ?
C2 C1 B4 B8 -0.6(4) . . . . ?
B5 C1 B4 B8 102.8(4) . . . . ?
B6 C1 B4 B8 65.9(4) . . . . ?
B3 C1 B4 B8 -39.9(3) . . . . ?
C3 C1 B4 B5 115.5(4) . . . . ?
C2 C1 B4 B5 -103.4(3) . . . . ?
B6 C1 B4 B5 -36.9(3) . . . . ?
B3 C1 B4 B5 -142.7(3) . . . . ?
C2 B3 B4 C1 -35.6(3) . . . . ?
B8 B3 B4 C1 -134.1(3) . . . . ?
B7 B3 B4 C1 -95.9(3) . . . . ?
C2 B3 B4 B9 61.3(4) . . . . ?
C1 B3 B4 B9 96.9(4) . . . . ?
B8 B3 B4 B9 -37.2(4) . . . . ?
B7 B3 B4 B9 1.0(5) . . . . ?
C2 B3 B4 B8 98.5(3) . . . . ?
C1 B3 B4 B8 134.1(3) . . . . ?
B7 B3 B4 B8 38.2(3) . . . . ?
C2 B3 B4 B5 -2.4(4) . . . . ?
C1 B3 B4 B5 33.2(3) . . . . ?
B8 B3 B4 B5 -100.9(4) . . . . ?
B7 B3 B4 B5 -62.7(4) . . . . ?
C3 C1 B5 B9 -154.1(4) . . . . ?
C2 C1 B5 B9 62.8(4) . . . . ?
B4 C1 B5 B9 -39.8(3) . . . . ?
B6 C1 B5 B9 102.1(4) . . . . ?
B3 C1 B5 B9 -3.9(4) . . . . ?
C3 C1 B5 B6 103.8(4) . . . . ?
C2 C1 B5 B6 -39.3(3) . . . . ?
B4 C1 B5 B6 -141.9(3) . . . . ?
B3 C1 B5 B6 -106.0(3) . . . . ?
C3 C1 B5 B4 -114.3(4) . . . . ?
C2 C1 B5 B4 102.6(3) . . . . ?
B6 C1 B5 B4 141.9(3) . . . . ?
B3 C1 B5 B4 35.9(3) . . . . ?
C3 C1 B5 B10 143.4(4) . . . . ?
C2 C1 B5 B10 0.3(5) . . . . ?
B4 C1 B5 B10 -102.3(4) . . . . ?
B6 C1 B5 B10 39.6(3) . . . . ?
B3 C1 B5 B10 -66.4(4) . . . . ?
B3 B4 B5 C1 -33.7(3) . . . . ?
B9 B4 B5 C1 -133.9(3) . . . . ?
B8 B4 B5 C1 -96.9(3) . . . . ?
C1 B4 B5 B9 133.9(3) . . . . ?
B3 B4 B5 B9 100.2(4) . . . . ?
B8 B4 B5 B9 37.1(3) . . . . ?
C1 B4 B5 B6 33.9(3) . . . . ?
B3 B4 B5 B6 0.2(4) . . . . ?
B9 B4 B5 B6 -100.0(4) . . . . ?
B8 B4 B5 B6 -63.0(4) . . . . ?
C1 B4 B5 B10 96.2(4) . . . . ?
B3 B4 B5 B10 62.5(4) . . . . ?
B9 B4 B5 B10 -37.7(3) . . . . ?
B8 B4 B5 B10 -0.6(5) . . . . ?
B7 C2 B6 C1 102.7(4) . . . . ?
B11 C2 B6 C1 139.4(3) . . . . ?
B3 C2 B6 C1 32.4(3) . . . . ?
C1 C2 B6 B10 -99.1(4) . . . . ?
B7 C2 B6 B10 3.6(5) . . . . ?
B11 C2 B6 B10 40.3(4) . . . . ?
B3 C2 B6 B10 -66.7(4) . . . . ?
C1 C2 B6 B11 -139.4(3) . . . . ?
B7 C2 B6 B11 -36.7(3) . . . . ?
B3 C2 B6 B11 -107.0(4) . . . . ?
C1 C2 B6 B5 -36.3(3) . . . . ?
B7 C2 B6 B5 66.4(4) . . . . ?
B11 C2 B6 B5 103.0(4) . . . . ?
B3 C2 B6 B5 -4.0(4) . . . . ?
C3 C1 B6 C2 105.1(3) . . . . ?
B4 C1 B6 C2 -100.2(3) . . . . ?
B5 C1 B6 C2 -137.3(3) . . . . ?
B3 C1 B6 C2 -31.5(3) . . . . ?
C3 C1 B6 B10 -158.2(3) . . . . ?
C2 C1 B6 B10 96.7(3) . . . . ?
B4 C1 B6 B10 -3.5(4) . . . . ?
B5 C1 B6 B10 -40.6(3) . . . . ?
B3 C1 B6 B10 65.2(4) . . . . ?
C3 C1 B6 B11 139.7(3) . . . . ?
C2 C1 B6 B11 34.7(3) . . . . ?
B4 C1 B6 B11 -65.5(4) . . . . ?
B5 C1 B6 B11 -102.7(4) . . . . ?
B3 C1 B6 B11 3.2(4) . . . . ?
C3 C1 B6 B5 -117.6(4) . . . . ?
C2 C1 B6 B5 137.3(3) . . . . ?
B4 C1 B6 B5 37.1(3) . . . . ?
B3 C1 B6 B5 105.8(4) . . . . ?
C1 B5 B6 C2 35.6(3) . . . . ?
B9 B5 B6 C2 -60.7(4) . . . . ?
B4 B5 B6 C2 2.1(4) . . . . ?
B10 B5 B6 C2 -98.3(3) . . . . ?
B9 B5 B6 C1 -96.3(4) . . . . ?
B4 B5 B6 C1 -33.5(3) . . . . ?
B10 B5 B6 C1 -133.9(3) . . . . ?
C1 B5 B6 B10 133.9(3) . . . . ?
B9 B5 B6 B10 37.6(3) . . . . ?
B4 B5 B6 B10 100.4(4) . . . . ?
C1 B5 B6 B11 95.8(3) . . . . ?
B9 B5 B6 B11 -0.5(4) . . . . ?
B4 B5 B6 B11 62.3(4) . . . . ?
B10 B5 B6 B11 -38.1(3) . . . . ?
C1 C2 B7 B8 2.4(4) . . . . ?
B11 C2 B7 B8 -102.8(4) . . . . ?
B6 C2 B7 B8 -66.4(4) . . . . ?
B3 C2 B7 B8 40.8(3) . . . . ?
C1 C2 B7 B3 -38.4(3) . . . . ?
B11 C2 B7 B3 -143.5(3) . . . . ?
B6 C2 B7 B3 -107.2(4) . . . . ?
C1 C2 B7 B12 65.4(4) . . . . ?
B11 C2 B7 B12 -39.7(3) . . . . ?
B6 C2 B7 B12 -3.4(4) . . . . ?
B3 C2 B7 B12 103.8(3) . . . . ?
C1 C2 B7 B11 105.1(3) . . . . ?
B6 C2 B7 B11 36.3(3) . . . . ?
B3 C2 B7 B11 143.5(3) . . . . ?
C1 B3 B7 C2 33.9(3) . . . . ?
B8 B3 B7 C2 133.2(3) . . . . ?
B4 B3 B7 C2 94.7(3) . . . . ?
C2 B3 B7 B8 -133.2(3) . . . . ?
C1 B3 B7 B8 -99.3(3) . . . . ?
B4 B3 B7 B8 -38.6(3) . . . . ?
C2 B3 B7 B12 -95.6(4) . . . . ?
C1 B3 B7 B12 -61.7(4) . . . . ?
B8 B3 B7 B12 37.6(3) . . . . ?
B4 B3 B7 B12 -1.0(5) . . . . ?
C2 B3 B7 B11 -32.3(3) . . . . ?
C1 B3 B7 B11 1.7(4) . . . . ?
B8 B3 B7 B11 101.0(4) . . . . ?
B4 B3 B7 B11 62.4(4) . . . . ?
C2 B7 B8 B3 -40.6(3) . . . . ?
B12 B7 B8 B3 -138.6(3) . . . . ?
B11 B7 B8 B3 -101.6(3) . . . . ?
C2 B7 B8 B4 -2.6(4) . . . . ?
B3 B7 B8 B4 38.0(3) . . . . ?
B12 B7 B8 B4 -100.6(4) . . . . ?
B11 B7 B8 B4 -63.6(4) . . . . ?
C2 B7 B8 B9 60.0(4) . . . . ?
B3 B7 B8 B9 100.6(4) . . . . ?
B12 B7 B8 B9 -38.0(3) . . . . ?
B11 B7 B8 B9 -0.9(4) . . . . ?
C2 B7 B8 B12 98.0(3) . . . . ?
B3 B7 B8 B12 138.6(3) . . . . ?
B11 B7 B8 B12 37.0(3) . . . . ?
C2 B3 B8 B7 39.5(3) . . . . ?
C1 B3 B8 B7 98.0(3) . . . . ?
B4 B3 B8 B7 137.2(4) . . . . ?
C2 B3 B8 B4 -97.7(3) . . . . ?
C1 B3 B8 B4 -39.2(3) . . . . ?
B7 B3 B8 B4 -137.2(4) . . . . ?
C2 B3 B8 B9 -60.9(4) . . . . ?
C1 B3 B8 B9 -2.4(4) . . . . ?
B7 B3 B8 B9 -100.4(4) . . . . ?
B4 B3 B8 B9 36.8(3) . . . . ?
C2 B3 B8 B12 2.6(4) . . . . ?
C1 B3 B8 B12 61.1(4) . . . . ?
B7 B3 B8 B12 -36.9(3) . . . . ?
B4 B3 B8 B12 100.3(4) . . . . ?
C1 B4 B8 B7 2.0(5) . . . . ?
B3 B4 B8 B7 -38.1(3) . . . . ?
B9 B4 B8 B7 100.4(4) . . . . ?
B5 B4 B8 B7 63.4(4) . . . . ?
C1 B4 B8 B3 40.1(3) . . . . ?
B9 B4 B8 B3 138.5(4) . . . . ?
B5 B4 B8 B3 101.5(4) . . . . ?
C1 B4 B8 B9 -98.4(4) . . . . ?
B3 B4 B8 B9 -138.5(4) . . . . ?
B5 B4 B8 B9 -37.0(3) . . . . ?
C1 B4 B8 B12 -60.9(4) . . . . ?
B3 B4 B8 B12 -101.0(4) . . . . ?
B9 B4 B8 B12 37.5(3) . . . . ?
B5 B4 B8 B12 0.5(4) . . . . ?
C1 B4 B9 B5 -39.4(3) . . . . ?
B3 B4 B9 B5 -102.0(4) . . . . ?
B8 B4 B9 B5 -138.9(4) . . . . ?
C1 B4 B9 B8 99.5(4) . . . . ?
B3 B4 B9 B8 36.9(3) . . . . ?
B5 B4 B9 B8 138.9(4) . . . . ?
C1 B4 B9 B12 61.9(5) . . . . ?
B3 B4 B9 B12 -0.7(5) . . . . ?
B8 B4 B9 B12 -37.5(4) . . . . ?
B5 B4 B9 B12 101.4(4) . . . . ?
C1 B4 B9 B10 -1.8(4) . . . . ?
B3 B4 B9 B10 -64.4(4) . . . . ?
B8 B4 B9 B10 -101.2(4) . . . . ?
B5 B4 B9 B10 37.7(3) . . . . ?
C1 B5 B9 B4 39.2(3) . . . . ?
B6 B5 B9 B4 101.1(3) . . . . ?
B10 B5 B9 B4 138.0(3) . . . . ?
C1 B5 B9 B8 2.1(5) . . . . ?
B6 B5 B9 B8 63.9(5) . . . . ?
B4 B5 B9 B8 -37.1(3) . . . . ?
B10 B5 B9 B8 100.9(4) . . . . ?
C1 B5 B9 B12 -61.5(4) . . . . ?
B6 B5 B9 B12 0.3(5) . . . . ?
B4 B5 B9 B12 -100.8(4) . . . . ?
B10 B5 B9 B12 37.2(3) . . . . ?
C1 B5 B9 B10 -98.8(3) . . . . ?
B6 B5 B9 B10 -37.0(3) . . . . ?
B4 B5 B9 B10 -138.0(3) . . . . ?
B7 B8 B9 B4 -100.3(4) . . . . ?
B3 B8 B9 B4 -37.0(3) . . . . ?
B12 B8 B9 B4 -138.0(4) . . . . ?
B7 B8 B9 B5 -63.1(4) . . . . ?
B3 B8 B9 B5 0.2(5) . . . . ?
B4 B8 B9 B5 37.2(3) . . . . ?
B12 B8 B9 B5 -100.8(4) . . . . ?
B7 B8 B9 B12 37.8(3) . . . . ?
B3 B8 B9 B12 101.0(4) . . . . ?
B4 B8 B9 B12 138.0(4) . . . . ?
B7 B8 B9 B10 0.8(5) . . . . ?
B3 B8 B9 B10 64.0(4) . . . . ?
B4 B8 B9 B10 101.0(4) . . . . ?
B12 B8 B9 B10 -37.0(4) . . . . ?
C2 B6 B10 B11 -39.3(3) . . . . ?
C1 B6 B10 B11 -98.0(4) . . . . ?
B5 B6 B10 B11 -137.3(4) . . . . ?
C2 B6 B10 B5 98.0(3) . . . . ?
C1 B6 B10 B5 39.3(3) . . . . ?
B11 B6 B10 B5 137.3(4) . . . . ?
C2 B6 B10 B9 60.7(4) . . . . ?
C1 B6 B10 B9 2.1(4) . . . . ?
B11 B6 B10 B9 100.1(4) . . . . ?
B5 B6 B10 B9 -37.2(3) . . . . ?
C2 B6 B10 B12 -2.3(5) . . . . ?
C1 B6 B10 B12 -60.9(4) . . . . ?
B11 B6 B10 B12 37.0(3) . . . . ?
B5 B6 B10 B12 -100.2(4) . . . . ?
C1 B5 B10 B6 -39.8(3) . . . . ?
B9 B5 B10 B6 -138.0(3) . . . . ?
B4 B5 B10 B6 -100.7(4) . . . . ?
C1 B5 B10 B11 -1.3(5) . . . . ?
B9 B5 B10 B11 -99.5(4) . . . . ?
B6 B5 B10 B11 38.5(4) . . . . ?
B4 B5 B10 B11 -62.3(5) . . . . ?
C1 B5 B10 B9 98.2(4) . . . . ?
B6 B5 B10 B9 138.0(3) . . . . ?
B4 B5 B10 B9 37.3(3) . . . . ?
C1 B5 B10 B12 61.4(5) . . . . ?
B9 B5 B10 B12 -36.8(3) . . . . ?
B6 B5 B10 B12 101.2(4) . . . . ?
B4 B5 B10 B12 0.5(5) . . . . ?
B4 B9 B10 B6 -0.2(4) . . . . ?
B5 B9 B10 B6 37.6(3) . . . . ?
B8 B9 B10 B6 -64.1(4) . . . . ?
B12 B9 B10 B6 -101.0(4) . . . . ?
B4 B9 B10 B11 63.6(5) . . . . ?
B5 B9 B10 B11 101.4(4) . . . . ?
B8 B9 B10 B11 -0.3(5) . . . . ?
B12 B9 B10 B11 -37.2(3) . . . . ?
B4 B9 B10 B5 -37.8(3) . . . . ?
B8 B9 B10 B5 -101.7(4) . . . . ?
B12 B9 B10 B5 -138.6(4) . . . . ?
B4 B9 B10 B12 100.8(4) . . . . ?
B5 B9 B10 B12 138.6(4) . . . . ?
B8 B9 B10 B12 36.9(3) . . . . ?
C1 C2 B11 B10 -1.8(5) . . . . ?
B7 C2 B11 B10 103.0(4) . . . . ?
B6 C2 B11 B10 -40.3(4) . . . . ?
B3 C2 B11 B10 67.2(4) . . . . ?
C1 C2 B11 B12 -65.1(4) . . . . ?
B7 C2 B11 B12 39.6(3) . . . . ?
B6 C2 B11 B12 -103.7(4) . . . . ?
B3 C2 B11 B12 3.9(4) . . . . ?
C1 C2 B11 B6 38.6(3) . . . . ?
B7 C2 B11 B6 143.3(3) . . . . ?
B3 C2 B11 B6 107.6(4) . . . . ?
C1 C2 B11 B7 -104.7(3) . . . . ?
B6 C2 B11 B7 -143.3(3) . . . . ?
B3 C2 B11 B7 -35.7(3) . . . . ?
B6 B10 B11 C2 40.1(3) . . . . ?
B5 B10 B11 C2 1.9(5) . . . . ?
B9 B10 B11 C2 -60.8(5) . . . . ?
B12 B10 B11 C2 -98.2(4) . . . . ?
B6 B10 B11 B12 138.3(4) . . . . ?
B5 B10 B11 B12 100.0(4) . . . . ?
B9 B10 B11 B12 37.3(3) . . . . ?
B5 B10 B11 B6 -38.3(4) . . . . ?
B9 B10 B11 B6 -101.0(4) . . . . ?
B12 B10 B11 B6 -138.3(4) . . . . ?
B6 B10 B11 B7 100.7(4) . . . . ?
B5 B10 B11 B7 62.4(5) . . . . ?
B9 B10 B11 B7 -0.3(5) . . . . ?
B12 B10 B11 B7 -37.6(3) . . . . ?
C1 B6 B11 C2 -34.1(3) . . . . ?
B10 B6 B11 C2 -133.4(4) . . . . ?
B5 B6 B11 C2 -94.8(3) . . . . ?
C2 B6 B11 B10 133.4(4) . . . . ?
C1 B6 B11 B10 99.2(4) . . . . ?
B5 B6 B11 B10 38.5(4) . . . . ?
C2 B6 B11 B12 95.4(4) . . . . ?
C1 B6 B11 B12 61.2(4) . . . . ?
B10 B6 B11 B12 -38.0(4) . . . . ?
B5 B6 B11 B12 0.5(4) . . . . ?
C2 B6 B11 B7 32.2(3) . . . . ?
C1 B6 B11 B7 -1.9(4) . . . . ?
B10 B6 B11 B7 -101.1(4) . . . . ?
B5 B6 B11 B7 -62.6(4) . . . . ?
B8 B7 B11 C2 96.5(3) . . . . ?
B3 B7 B11 C2 32.8(3) . . . . ?
B12 B7 B11 C2 134.1(3) . . . . ?
C2 B7 B11 B10 -95.8(4) . . . . ?
B8 B7 B11 B10 0.8(4) . . . . ?
B3 B7 B11 B10 -63.0(4) . . . . ?
B12 B7 B11 B10 38.3(3) . . . . ?
C2 B7 B11 B12 -134.1(3) . . . . ?
B8 B7 B11 B12 -37.6(3) . . . . ?
B3 B7 B11 B12 -101.3(4) . . . . ?
C2 B7 B11 B6 -32.7(3) . . . . ?
B8 B7 B11 B6 63.8(4) . . . . ?
B3 B7 B11 B6 0.1(5) . . . . ?
B12 B7 B11 B6 101.4(4) . . . . ?
C2 B7 B12 B11 39.0(3) . . . . ?
B8 B7 B12 B11 138.6(3) . . . . ?
B3 B7 B12 B11 101.3(4) . . . . ?
C2 B7 B12 B8 -99.6(3) . . . . ?
B3 B7 B12 B8 -37.2(3) . . . . ?
B11 B7 B12 B8 -138.6(3) . . . . ?
C2 B7 B12 B9 -61.8(4) . . . . ?
B8 B7 B12 B9 37.8(4) . . . . ?
B3 B7 B12 B9 0.5(5) . . . . ?
B11 B7 B12 B9 -100.8(4) . . . . ?
C2 B7 B12 B10 1.6(4) . . . . ?
B8 B7 B12 B10 101.2(4) . . . . ?
B3 B7 B12 B10 64.0(5) . . . . ?
B11 B7 B12 B10 -37.4(3) . . . . ?
C2 B11 B12 B7 -38.8(3) . . . . ?
B10 B11 B12 B7 -137.8(4) . . . . ?
B6 B11 B12 B7 -100.6(3) . . . . ?
C2 B11 B12 B8 -1.9(4) . . . . ?
B10 B11 B12 B8 -100.9(4) . . . . ?
B6 B11 B12 B8 -63.6(4) . . . . ?
B7 B11 B12 B8 36.9(3) . . . . ?
C2 B11 B12 B9 61.4(4) . . . . ?
B10 B11 B12 B9 -37.6(4) . . . . ?
B6 B11 B12 B9 -0.3(5) . . . . ?
B7 B11 B12 B9 100.2(4) . . . . ?
C2 B11 B12 B10 99.0(4) . . . . ?
B6 B11 B12 B10 37.3(3) . . . . ?
B7 B11 B12 B10 137.8(4) . . . . ?
B3 B8 B12 B7 37.0(3) . . . . ?
B4 B8 B12 B7 100.2(4) . . . . ?
B9 B8 B12 B7 137.4(4) . . . . ?
B7 B8 B12 B11 -37.5(3) . . . . ?
B3 B8 B12 B11 -0.5(4) . . . . ?
B4 B8 B12 B11 62.7(4) . . . . ?
B9 B8 B12 B11 99.9(4) . . . . ?
B7 B8 B12 B9 -137.4(4) . . . . ?
B3 B8 B12 B9 -100.4(4) . . . . ?
B4 B8 B12 B9 -37.2(3) . . . . ?
B7 B8 B12 B10 -100.4(4) . . . . ?
B3 B8 B12 B10 -63.4(4) . . . . ?
B4 B8 B12 B10 -0.2(5) . . . . ?
B9 B8 B12 B10 37.0(4) . . . . ?
B4 B9 B12 B7 0.1(5) . . . . ?
B5 B9 B12 B7 64.0(5) . . . . ?
B8 B9 B12 B7 -37.6(3) . . . . ?
B10 B9 B12 B7 101.3(4) . . . . ?
B4 B9 B12 B11 -63.9(5) . . . . ?
B5 B9 B12 B11 0.0(5) . . . . ?
B8 B9 B12 B11 -101.6(4) . . . . ?
B10 B9 B12 B11 37.2(3) . . . . ?
B4 B9 B12 B8 37.7(4) . . . . ?
B5 B9 B12 B8 101.6(4) . . . . ?
B10 B9 B12 B8 138.8(4) . . . . ?
B4 B9 B12 B10 -101.2(4) . . . . ?
B5 B9 B12 B10 -37.2(4) . . . . ?
B8 B9 B12 B10 -138.8(4) . . . . ?
B6 B10 B12 B7 0.5(5) . . . . ?
B11 B10 B12 B7 38.0(3) . . . . ?
B5 B10 B12 B7 -63.1(5) . . . . ?
B9 B10 B12 B7 -99.8(4) . . . . ?
B6 B10 B12 B11 -37.6(4) . . . . ?
B5 B10 B12 B11 -101.1(4) . . . . ?
B9 B10 B12 B11 -137.8(4) . . . . ?
B6 B10 B12 B8 63.4(5) . . . . ?
B11 B10 B12 B8 101.0(4) . . . . ?
B5 B10 B12 B8 -0.2(5) . . . . ?
B9 B10 B12 B8 -36.9(3) . . . . ?
B6 B10 B12 B9 100.3(4) . . . . ?
B11 B10 B12 B9 137.8(4) . . . . ?
B5 B10 B12 B9 36.7(3) . . . . ?
C12 B13 B14 C11 -35.4(3) . . . . ?
B18 B13 B14 C11 -134.2(4) . . . . ?
B17 B13 B14 C11 -96.2(4) . . . . ?
C12 B13 B14 B15 -1.4(4) . . . . ?
C11 B13 B14 B15 34.0(3) . . . . ?
B18 B13 B14 B15 -100.2(4) . . . . ?
B17 B13 B14 B15 -62.1(5) . . . . ?
C12 B13 B14 B18 98.9(4) . . . . ?
C11 B13 B14 B18 134.2(4) . . . . ?
B17 B13 B14 B18 38.1(4) . . . . ?
C12 B13 B14 B19 61.8(4) . . . . ?
C11 B13 B14 B19 97.1(4) . . . . ?
B18 B13 B14 B19 -37.1(3) . . . . ?
B17 B13 B14 B19 1.0(5) . . . . ?
B18 B14 B15 C11 -97.8(4) . . . . ?
B13 B14 B15 C11 -34.4(3) . . . . ?
B19 B14 B15 C11 -134.9(4) . . . . ?
C11 B14 B15 B19 134.9(4) . . . . ?
B18 B14 B15 B19 37.1(4) . . . . ?
B13 B14 B15 B19 100.5(4) . . . . ?
C11 B14 B15 B20 96.4(4) . . . . ?
B18 B14 B15 B20 -1.5(5) . . . . ?
B13 B14 B15 B20 62.0(5) . . . . ?
B19 B14 B15 B20 -38.5(4) . . . . ?
C11 B14 B15 B16 33.4(3) . . . . ?
B18 B14 B15 B16 -64.5(4) . . . . ?
B13 B14 B15 B16 -1.0(5) . . . . ?
B19 B14 B15 B16 -101.5(4) . . . . ?
C11 B15 B16 C12 36.1(3) . . . . ?
B19 B15 B16 C12 -61.5(4) . . . . ?
B14 B15 B16 C12 2.9(5) . . . . ?
B20 B15 B16 C12 -98.8(4) . . . . ?
B19 B15 B16 C11 -97.6(4) . . . . ?
B14 B15 B16 C11 -33.2(3) . . . . ?
B20 B15 B16 C11 -134.9(4) . . . . ?
C11 B15 B16 B20 134.9(4) . . . . ?
B19 B15 B16 B20 37.3(4) . . . . ?
B14 B15 B16 B20 101.7(4) . . . . ?
C11 B15 B16 B21 96.5(4) . . . . ?
B19 B15 B16 B21 -1.1(5) . . . . ?
B14 B15 B16 B21 63.4(5) . . . . ?
B20 B15 B16 B21 -38.4(4) . . . . ?
C11 B13 B17 C12 34.2(3) . . . . ?
B18 B13 B17 C12 132.7(4) . . . . ?
B14 B13 B17 C12 95.0(4) . . . . ?
C12 B13 B17 B22 -95.6(4) . . . . ?
C11 B13 B17 B22 -61.4(5) . . . . ?
B18 B13 B17 B22 37.2(4) . . . . ?
B14 B13 B17 B22 -0.6(5) . . . . ?
C12 B13 B17 B21 -32.8(4) . . . . ?
C11 B13 B17 B21 1.4(5) . . . . ?
B18 B13 B17 B21 100.0(4) . . . . ?
B14 B13 B17 B21 62.2(5) . . . . ?
C12 B13 B17 B18 -132.7(4) . . . . ?
C11 B13 B17 B18 -98.6(4) . . . . ?
B14 B13 B17 B18 -37.7(4) . . . . ?
C12 B13 B18 B14 -97.7(4) . . . . ?
C11 B13 B18 B14 -38.9(3) . . . . ?
B17 B13 B18 B14 -137.9(4) . . . . ?
C12 B13 B18 B19 -60.3(5) . . . . ?
C11 B13 B18 B19 -1.5(5) . . . . ?
B14 B13 B18 B19 37.4(4) . . . . ?
B17 B13 B18 B19 -100.5(4) . . . . ?
C12 B13 B18 B22 3.1(5) . . . . ?
C11 B13 B18 B22 61.9(5) . . . . ?
B14 B13 B18 B22 100.9(4) . . . . ?
B17 B13 B18 B22 -37.1(4) . . . . ?
C12 B13 B18 B17 40.2(4) . . . . ?
C11 B13 B18 B17 99.0(4) . . . . ?
B14 B13 B18 B17 137.9(4) . . . . ?
C11 B14 B18 B13 40.0(3) . . . . ?
B15 B14 B18 B13 101.7(4) . . . . ?
B19 B14 B18 B13 138.6(4) . . . . ?
C11 B14 B18 B19 -98.5(4) . . . . ?
B15 B14 B18 B19 -36.9(3) . . . . ?
B13 B14 B18 B19 -138.6(4) . . . . ?
C11 B14 B18 B22 -60.5(4) . . . . ?
B15 B14 B18 B22 1.1(5) . . . . ?
B13 B14 B18 B22 -100.6(4) . . . . ?
B19 B14 B18 B22 38.0(4) . . . . ?
C11 B14 B18 B17 2.6(5) . . . . ?
B15 B14 B18 B17 64.3(5) . . . . ?
B13 B14 B18 B17 -37.4(4) . . . . ?
B19 B14 B18 B17 101.1(4) . . . . ?
C12 B17 B18 B13 -40.4(4) . . . . ?
B22 B17 B18 B13 -138.4(4) . . . . ?
B21 B17 B18 B13 -100.8(4) . . . . ?
C12 B17 B18 B14 -2.8(5) . . . . ?
B13 B17 B18 B14 37.6(4) . . . . ?
B22 B17 B18 B14 -100.8(4) . . . . ?
B21 B17 B18 B14 -63.3(5) . . . . ?
C12 B17 B18 B19 61.0(5) . . . . ?
B13 B17 B18 B19 101.5(4) . . . . ?
B22 B17 B18 B19 -36.9(3) . . . . ?
B21 B17 B18 B19 0.6(5) . . . . ?
C12 B17 B18 B22 98.0(4) . . . . ?
B13 B17 B18 B22 138.4(4) . . . . ?
B21 B17 B18 B22 37.5(4) . . . . ?
C11 B15 B19 B18 2.2(5) . . . . ?
B14 B15 B19 B18 -36.8(4) . . . . ?
B20 B15 B19 B18 100.9(4) . . . . ?
B16 B15 B19 B18 64.4(5) . . . . ?
C11 B15 B19 B22 -61.4(4) . . . . ?
B14 B15 B19 B22 -100.4(4) . . . . ?
B20 B15 B19 B22 37.4(4) . . . . ?
B16 B15 B19 B22 0.8(5) . . . . ?
C11 B15 B19 B14 38.9(3) . . . . ?
B20 B15 B19 B14 137.7(4) . . . . ?
B16 B15 B19 B14 101.2(4) . . . . ?
C11 B15 B19 B20 -98.8(4) . . . . ?
B14 B15 B19 B20 -137.7(4) . . . . ?
B16 B15 B19 B20 -36.5(4) . . . . ?
B13 B18 B19 B15 -0.4(5) . . . . ?
B14 B18 B19 B15 36.9(3) . . . . ?
B22 B18 B19 B15 -100.5(4) . . . . ?
B17 B18 B19 B15 -63.7(5) . . . . ?
B13 B18 B19 B22 100.2(4) . . . . ?
B14 B18 B19 B22 137.4(4) . . . . ?
B17 B18 B19 B22 36.8(3) . . . . ?
B13 B18 B19 B14 -37.2(4) . . . . ?
B22 B18 B19 B14 -137.4(4) . . . . ?
B17 B18 B19 B14 -100.5(4) . . . . ?
B13 B18 B19 B20 62.7(5) . . . . ?
B14 B18 B19 B20 99.9(4) . . . . ?
B22 B18 B19 B20 -37.5(3) . . . . ?
B17 B18 B19 B20 -0.7(5) . . . . ?
C11 B14 B19 B15 -38.9(3) . . . . ?
B18 B14 B19 B15 -138.5(4) . . . . ?
B13 B14 B19 B15 -101.5(4) . . . . ?
C11 B14 B19 B18 99.6(4) . . . . ?
B15 B14 B19 B18 138.5(4) . . . . ?
B13 B14 B19 B18 37.0(3) . . . . ?
C11 B14 B19 B22 61.6(4) . . . . ?
B15 B14 B19 B22 100.5(4) . . . . ?
B18 B14 B19 B22 -38.1(4) . . . . ?
B13 B14 B19 B22 -1.0(5) . . . . ?
C11 B14 B19 B20 -1.4(5) . . . . ?
B15 B14 B19 B20 37.5(4) . . . . ?
B18 B14 B19 B20 -101.0(4) . . . . ?
B13 B14 B19 B20 -64.0(5) . . . . ?
C12 B16 B20 B21 -39.3(4) . . . . ?
C11 B16 B20 B21 -98.2(5) . . . . ?
B15 B16 B20 B21 -136.8(4) . . . . ?
C12 B16 B20 B15 97.5(4) . . . . ?
C11 B16 B20 B15 38.6(4) . . . . ?
B21 B16 B20 B15 136.8(4) . . . . ?
C12 B16 B20 B22 -2.1(5) . . . . ?
C11 B16 B20 B22 -61.1(5) . . . . ?
B21 B16 B20 B22 37.2(4) . . . . ?
B15 B16 B20 B22 -99.7(4) . . . . ?
C12 B16 B20 B19 61.1(5) . . . . ?
C11 B16 B20 B19 2.2(6) . . . . ?
B21 B16 B20 B19 100.4(5) . . . . ?
B15 B16 B20 B19 -36.4(4) . . . . ?
C11 B15 B20 B16 -39.1(4) . . . . ?
B19 B15 B20 B16 -139.0(4) . . . . ?
B14 B15 B20 B16 -100.6(4) . . . . ?
C11 B15 B20 B21 -0.4(5) . . . . ?
B19 B15 B20 B21 -100.4(4) . . . . ?
B14 B15 B20 B21 -62.0(5) . . . . ?
B16 B15 B20 B21 38.6(4) . . . . ?
C11 B15 B20 B22 62.7(5) . . . . ?
B19 B15 B20 B22 -37.2(4) . . . . ?
B14 B15 B20 B22 1.2(5) . . . . ?
B16 B15 B20 B22 101.8(5) . . . . ?
C11 B15 B20 B19 99.9(4) . . . . ?
B14 B15 B20 B19 38.4(4) . . . . ?
B16 B15 B20 B19 139.0(4) . . . . ?
B15 B19 B20 B16 37.0(4) . . . . ?
B18 B19 B20 B16 -63.3(5) . . . . ?
B22 B19 B20 B16 -101.0(5) . . . . ?
B14 B19 B20 B16 -0.5(6) . . . . ?
B15 B19 B20 B21 100.7(4) . . . . ?
B18 B19 B20 B21 0.4(5) . . . . ?
B22 B19 B20 B21 -37.3(4) . . . . ?
B14 B19 B20 B21 63.2(5) . . . . ?
B18 B19 B20 B15 -100.2(4) . . . . ?
B22 B19 B20 B15 -138.0(4) . . . . ?
B14 B19 B20 B15 -37.5(3) . . . . ?
B15 B19 B20 B22 138.0(4) . . . . ?
B18 B19 B20 B22 37.7(3) . . . . ?
B14 B19 B20 B22 100.5(4) . . . . ?
B16 B20 B21 C12 40.1(4) . . . . ?
B15 B20 B21 C12 1.4(5) . . . . ?
B22 B20 B21 C12 -98.4(4) . . . . ?
B19 B20 B21 C12 -61.2(5) . . . . ?
B15 B20 B21 B16 -38.7(4) . . . . ?
B22 B20 B21 B16 -138.5(4) . . . . ?
B19 B20 B21 B16 -101.3(4) . . . . ?
B16 B20 B21 B22 138.5(4) . . . . ?
B15 B20 B21 B22 99.8(4) . . . . ?
B19 B20 B21 B22 37.2(4) . . . . ?
B16 B20 B21 B17 101.3(4) . . . . ?
B15 B20 B21 B17 62.5(5) . . . . ?
B22 B20 B21 B17 -37.2(4) . . . . ?
B19 B20 B21 B17 0.0(5) . . . . ?
C11 B16 B21 C12 -34.4(3) . . . . ?
B20 B16 B21 C12 -133.7(4) . . . . ?
B15 B16 B21 C12 -95.2(4) . . . . ?
C12 B16 B21 B20 133.7(4) . . . . ?
C11 B16 B21 B20 99.3(4) . . . . ?
B15 B16 B21 B20 38.5(4) . . . . ?
C12 B16 B21 B22 96.2(4) . . . . ?
C11 B16 B21 B22 61.7(5) . . . . ?
B20 B16 B21 B22 -37.5(4) . . . . ?
B15 B16 B21 B22 0.9(5) . . . . ?
C12 B16 B21 B17 32.2(4) . . . . ?
C11 B16 B21 B17 -2.2(5) . . . . ?
B20 B16 B21 B17 -101.5(5) . . . . ?
B15 B16 B21 B17 -63.0(5) . . . . ?
B13 B17 B21 C12 33.1(4) . . . . ?
B22 B17 B21 C12 133.6(4) . . . . ?
B18 B17 B21 C12 95.8(4) . . . . ?
C12 B17 B21 B20 -96.2(4) . . . . ?
B13 B17 B21 B20 -63.1(5) . . . . ?
B22 B17 B21 B20 37.4(4) . . . . ?
B18 B17 B21 B20 -0.4(5) . . . . ?
C12 B17 B21 B16 -32.6(4) . . . . ?
B13 B17 B21 B16 0.5(6) . . . . ?
B22 B17 B21 B16 101.0(5) . . . . ?
B18 B17 B21 B16 63.2(5) . . . . ?
C12 B17 B21 B22 -133.6(4) . . . . ?
B13 B17 B21 B22 -100.5(4) . . . . ?
B18 B17 B21 B22 -37.8(4) . . . . ?
C12 B21 B22 B19 61.6(5) . . . . ?
B20 B21 B22 B19 -37.6(4) . . . . ?
B16 B21 B22 B19 -0.5(5) . . . . ?
B17 B21 B22 B19 101.2(4) . . . . ?
C12 B21 B22 B20 99.2(4) . . . . ?
B16 B21 B22 B20 37.1(4) . . . . ?
B17 B21 B22 B20 138.7(4) . . . . ?
C12 B21 B22 B17 -39.5(4) . . . . ?
B20 B21 B22 B17 -138.7(4) . . . . ?
B16 B21 B22 B17 -101.6(4) . . . . ?
C12 B21 B22 B18 -1.5(5) . . . . ?
B20 B21 B22 B18 -100.7(4) . . . . ?
B16 B21 B22 B18 -63.6(5) . . . . ?
B17 B21 B22 B18 38.0(4) . . . . ?
B15 B19 B22 B21 -0.2(5) . . . . ?
B18 B19 B22 B21 -100.8(4) . . . . ?
B14 B19 B22 B21 -63.1(5) . . . . ?
B20 B19 B22 B21 37.1(4) . . . . ?
B15 B19 B22 B20 -37.3(4) . . . . ?
B18 B19 B22 B20 -137.9(4) . . . . ?
B14 B19 B22 B20 -100.2(4) . . . . ?
B15 B19 B22 B17 63.6(5) . . . . ?
B18 B19 B22 B17 -37.0(4) . . . . ?
B14 B19 B22 B17 0.7(5) . . . . ?
B20 B19 B22 B17 100.9(4) . . . . ?
B15 B19 B22 B18 100.6(4) . . . . ?
B14 B19 B22 B18 37.7(3) . . . . ?
B20 B19 B22 B18 137.9(4) . . . . ?
B16 B20 B22 B21 -37.3(4) . . . . ?
B15 B20 B22 B21 -101.2(4) . . . . ?
B19 B20 B22 B21 -138.2(4) . . . . ?
B16 B20 B22 B19 100.9(4) . . . . ?
B21 B20 B22 B19 138.2(4) . . . . ?
B15 B20 B22 B19 37.0(4) . . . . ?
B16 B20 B22 B17 -0.3(6) . . . . ?
B21 B20 B22 B17 37.1(4) . . . . ?
B15 B20 B22 B17 -64.1(5) . . . . ?
B19 B20 B22 B17 -101.1(4) . . . . ?
B16 B20 B22 B18 63.4(5) . . . . ?
B21 B20 B22 B18 100.7(4) . . . . ?
B15 B20 B22 B18 -0.5(5) . . . . ?
B19 B20 B22 B18 -37.5(4) . . . . ?
C12 B17 B22 B21 39.2(4) . . . . ?
B13 B17 B22 B21 100.6(4) . . . . ?
B18 B17 B22 B21 137.5(4) . . . . ?
C12 B17 B22 B19 -61.5(5) . . . . ?
B13 B17 B22 B19 -0.1(5) . . . . ?
B21 B17 B22 B19 -100.7(4) . . . . ?
B18 B17 B22 B19 36.9(4) . . . . ?
C12 B17 B22 B20 2.6(5) . . . . ?
B13 B17 B22 B20 63.9(5) . . . . ?
B21 B17 B22 B20 -36.6(4) . . . . ?
B18 B17 B22 B20 100.9(4) . . . . ?
C12 B17 B22 B18 -98.3(4) . . . . ?
B13 B17 B22 B18 -36.9(4) . . . . ?
B21 B17 B22 B18 -137.5(4) . . . . ?
B13 B18 B22 B21 -1.1(5) . . . . ?
B14 B18 B22 B21 62.4(5) . . . . ?
B19 B18 B22 B21 100.6(4) . . . . ?
B17 B18 B22 B21 -38.1(4) . . . . ?
B13 B18 B22 B19 -101.7(4) . . . . ?
B14 B18 B22 B19 -38.2(3) . . . . ?
B17 B18 B22 B19 -138.7(4) . . . . ?
B13 B18 B22 B20 -63.8(5) . . . . ?
B14 B18 B22 B20 -0.4(5) . . . . ?
B19 B18 B22 B20 37.8(4) . . . . ?
B17 B18 B22 B20 -100.9(4) . . . . ?
B13 B18 B22 B17 37.0(4) . . . . ?
B14 B18 B22 B17 100.5(4) . . . . ?
B19 B18 B22 B17 138.7(4) . . . . ?
C4 N1 C3 C1 173.1(3) . . . . ?
C4 N1 C3 S1 -11.2(6) . . . . ?
C2 C1 C3 N1 -7.4(5) . . . . ?
B4 C1 C3 N1 132.1(4) . . . . ?
B5 C1 C3 N1 -149.1(4) . . . . ?
B6 C1 C3 N1 -75.9(4) . . . . ?
B3 C1 C3 N1 60.7(4) . . . . ?
C2 C1 C3 S1 176.3(3) . . . . ?
B4 C1 C3 S1 -44.3(5) . . . . ?
B5 C1 C3 S1 34.5(5) . . . . ?
B6 C1 C3 S1 107.8(3) . . . . ?
B3 C1 C3 S1 -115.7(3) . . . . ?
Ir1 S1 C3 N1 -11.8(4) . . . . ?
Ir1 S1 C3 C1 163.9(2) . . . . ?
C3 N1 C4 C9 155.5(4) . . . . ?
C3 N1 C4 C5 -29.6(6) . . . . ?
C9 C4 C5 C6 3.8(6) . . . . ?
N1 C4 C5 C6 -171.1(3) . . . . ?
C9 C4 C5 Ir1 -103.3(3) . . . . ?
N1 C4 C5 Ir1 81.8(4) . . . . ?
C10 N2 C6 C7 -152.7(4) . . . . ?
C10 N2 C6 C5 33.4(6) . . . . ?
C4 C5 C6 N2 172.1(4) . . . . ?
Ir1 C5 C6 N2 -82.0(4) . . . . ?
C4 C5 C6 C7 -1.7(6) . . . . ?
Ir1 C5 C6 C7 104.1(4) . . . . ?
N2 C6 C7 C8 -174.8(4) . . . . ?
C5 C6 C7 C8 -0.7(6) . . . . ?
C6 C7 C8 C9 1.3(6) . . . . ?
C7 C8 C9 C4 0.8(6) . . . . ?
N1 C4 C9 C8 171.7(4) . . . . ?
C5 C4 C9 C8 -3.4(6) . . . . ?
C6 N2 C10 C11 -173.3(4) . . . . ?
C6 N2 C10 S2 10.5(6) . . . . ?
Ir1 S2 C10 N2 6.8(4) . . . . ?
Ir1 S2 C10 C11 -169.4(3) . . . . ?
N2 C10 C11 C12 -9.8(5) . . . . ?
S2 C10 C11 C12 167.0(3) . . . . ?
N2 C10 C11 B14 131.5(4) . . . . ?
S2 C10 C11 B14 -51.7(5) . . . . ?
N2 C10 C11 B15 -151.4(4) . . . . ?
S2 C10 C11 B15 25.4(5) . . . . ?
N2 C10 C11 B16 -78.7(5) . . . . ?
S2 C10 C11 B16 98.1(4) . . . . ?
N2 C10 C11 B13 58.9(5) . . . . ?
S2 C10 C11 B13 -124.2(3) . . . . ?
B15 B14 C11 C10 113.8(5) . . . . ?
B18 B14 C11 C10 -144.5(4) . . . . ?
B13 B14 C11 C10 -104.5(5) . . . . ?
B19 B14 C11 C10 153.0(4) . . . . ?
B15 B14 C11 C12 -103.0(4) . . . . ?
B18 B14 C11 C12 -1.3(4) . . . . ?
B13 B14 C11 C12 38.7(3) . . . . ?
B19 B14 C11 C12 -63.8(4) . . . . ?
B18 B14 C11 B15 101.7(4) . . . . ?
B13 B14 C11 B15 141.8(4) . . . . ?
B19 B14 C11 B15 39.2(3) . . . . ?
B15 B14 C11 B16 -36.3(4) . . . . ?
B18 B14 C11 B16 65.4(5) . . . . ?
B13 B14 C11 B16 105.5(4) . . . . ?
B19 B14 C11 B16 3.0(5) . . . . ?
B15 B14 C11 B13 -141.8(4) . . . . ?
B18 B14 C11 B13 -40.1(3) . . . . ?
B19 B14 C11 B13 -102.5(4) . . . . ?
B19 B15 C11 C10 -153.7(4) . . . . ?
B14 B15 C11 C10 -113.8(4) . . . . ?
B20 B15 C11 C10 142.7(4) . . . . ?
B16 B15 C11 C10 103.6(5) . . . . ?
B19 B15 C11 C12 62.8(4) . . . . ?
B14 B15 C11 C12 102.8(4) . . . . ?
B20 B15 C11 C12 -0.7(5) . . . . ?
B16 B15 C11 C12 -39.8(4) . . . . ?
B19 B15 C11 B14 -39.9(3) . . . . ?
B20 B15 C11 B14 -103.5(4) . . . . ?
B16 B15 C11 B14 -142.6(4) . . . . ?
B19 B15 C11 B16 102.6(4) . . . . ?
B14 B15 C11 B16 142.6(4) . . . . ?
B20 B15 C11 B16 39.1(4) . . . . ?
B19 B15 C11 B13 -3.3(5) . . . . ?
B14 B15 C11 B13 36.6(4) . . . . ?
B20 B15 C11 B13 -66.9(4) . . . . ?
B16 B15 C11 B13 -106.0(4) . . . . ?
C12 B16 C11 C10 106.9(4) . . . . ?
B20 B16 C11 C10 -155.9(4) . . . . ?
B21 B16 C11 C10 141.9(4) . . . . ?
B15 B16 C11 C10 -116.3(4) . . . . ?
B20 B16 C11 C12 97.3(5) . . . . ?
B21 B16 C11 C12 35.0(4) . . . . ?
B15 B16 C11 C12 136.8(4) . . . . ?
C12 B16 C11 B14 -100.5(4) . . . . ?
B20 B16 C11 B14 -3.3(6) . . . . ?
B21 B16 C11 B14 -65.5(5) . . . . ?
B15 B16 C11 B14 36.3(4) . . . . ?
C12 B16 C11 B15 -136.8(4) . . . . ?
B20 B16 C11 B15 -39.5(4) . . . . ?
B21 B16 C11 B15 -101.8(4) . . . . ?
C12 B16 C11 B13 -31.7(4) . . . . ?
B20 B16 C11 B13 65.5(5) . . . . ?
B21 B16 C11 B13 3.3(5) . . . . ?
B15 B16 C11 B13 105.1(4) . . . . ?
C12 B13 C11 C10 -106.4(4) . . . . ?
B18 B13 C11 C10 155.7(4) . . . . ?
B14 B13 C11 C10 115.9(4) . . . . ?
B17 B13 C11 C10 -141.2(4) . . . . ?
B18 B13 C11 C12 -97.9(4) . . . . ?
B14 B13 C11 C12 -137.7(4) . . . . ?
B17 B13 C11 C12 -34.9(3) . . . . ?
C12 B13 C11 B14 137.7(4) . . . . ?
B18 B13 C11 B14 39.9(3) . . . . ?
B17 B13 C11 B14 102.9(4) . . . . ?
C12 B13 C11 B15 101.0(4) . . . . ?
B18 B13 C11 B15 3.1(5) . . . . ?
B14 B13 C11 B15 -36.8(4) . . . . ?
B17 B13 C11 B15 66.1(5) . . . . ?
C12 B13 C11 B16 31.9(4) . . . . ?
B18 B13 C11 B16 -66.0(5) . . . . ?
B14 B13 C11 B16 -105.9(4) . . . . ?
B17 B13 C11 B16 -3.0(5) . . . . ?
C10 C11 C12 B21 -144.9(4) . . . . ?
B14 C11 C12 B21 68.8(5) . . . . ?
B15 C11 C12 B21 1.7(5) . . . . ?
B16 C11 C12 B21 -38.6(4) . . . . ?
B13 C11 C12 B21 108.0(4) . . . . ?
C10 C11 C12 B17 145.8(4) . . . . ?
B14 C11 C12 B17 -0.5(5) . . . . ?
B15 C11 C12 B17 -67.7(5) . . . . ?
B16 C11 C12 B17 -108.0(4) . . . . ?
B13 C11 C12 B17 38.7(4) . . . . ?
C10 C11 C12 B13 107.1(4) . . . . ?
B14 C11 C12 B13 -39.2(4) . . . . ?
B15 C11 C12 B13 -106.3(4) . . . . ?
B16 C11 C12 B13 -146.7(4) . . . . ?
C10 C11 C12 B16 -106.2(4) . . . . ?
B14 C11 C12 B16 107.4(4) . . . . ?
B15 C11 C12 B16 40.3(4) . . . . ?
B13 C11 C12 B16 146.7(4) . . . . ?
B20 B21 C12 C11 -1.9(5) . . . . ?
B16 B21 C12 C11 38.4(4) . . . . ?
B22 B21 C12 C11 -64.8(5) . . . . ?
B17 B21 C12 C11 -105.3(4) . . . . ?
B20 B21 C12 B17 103.4(4) . . . . ?
B16 B21 C12 B17 143.6(4) . . . . ?
B22 B21 C12 B17 40.4(4) . . . . ?
B20 B21 C12 B13 66.7(5) . . . . ?
B16 B21 C12 B13 107.0(4) . . . . ?
B22 B21 C12 B13 3.8(6) . . . . ?
B17 B21 C12 B13 -36.6(4) . . . . ?
B20 B21 C12 B16 -40.3(4) . . . . ?
B22 B21 C12 B16 -103.2(4) . . . . ?
B17 B21 C12 B16 -143.6(4) . . . . ?
B13 B17 C12 C11 -38.5(4) . . . . ?
B22 B17 C12 C11 64.2(5) . . . . ?
B21 B17 C12 C11 104.1(4) . . . . ?
B18 B17 C12 C11 2.1(5) . . . . ?
B13 B17 C12 B21 -142.6(4) . . . . ?
B22 B17 C12 B21 -39.9(4) . . . . ?
B18 B17 C12 B21 -101.9(4) . . . . ?
B22 B17 C12 B13 102.7(4) . . . . ?
B21 B17 C12 B13 142.6(4) . . . . ?
B18 B17 C12 B13 40.7(4) . . . . ?
B13 B17 C12 B16 -106.9(4) . . . . ?
B22 B17 C12 B16 -4.2(5) . . . . ?
B21 B17 C12 B16 35.7(4) . . . . ?
B18 B17 C12 B16 -66.3(5) . . . . ?
B18 B13 C12 C11 98.1(4) . . . . ?
B14 B13 C12 C11 36.0(3) . . . . ?
B17 B13 C12 C11 139.5(4) . . . . ?
C11 B13 C12 B21 -102.5(4) . . . . ?
B18 B13 C12 B21 -4.4(5) . . . . ?
B14 B13 C12 B21 -66.5(5) . . . . ?
B17 B13 C12 B21 37.0(4) . . . . ?
C11 B13 C12 B17 -139.5(4) . . . . ?
B18 B13 C12 B17 -41.4(4) . . . . ?
B14 B13 C12 B17 -103.5(4) . . . . ?
C11 B13 C12 B16 -32.5(4) . . . . ?
B18 B13 C12 B16 65.6(5) . . . . ?
B14 B13 C12 B16 3.5(5) . . . . ?
B17 B13 C12 B16 107.0(4) . . . . ?
B20 B16 C12 C11 -99.0(4) . . . . ?
B21 B16 C12 C11 -139.2(4) . . . . ?
B15 B16 C12 C11 -36.8(3) . . . . ?
C11 B16 C12 B21 139.2(4) . . . . ?
B20 B16 C12 B21 40.2(4) . . . . ?
B15 B16 C12 B21 102.4(4) . . . . ?
C11 B16 C12 B17 103.1(4) . . . . ?
B20 B16 C12 B17 4.1(5) . . . . ?
B21 B16 C12 B17 -36.1(4) . . . . ?
B15 B16 C12 B17 66.3(5) . . . . ?
C11 B16 C12 B13 32.6(4) . . . . ?
B20 B16 C12 B13 -66.3(5) . . . . ?
B21 B16 C12 B13 -106.5(4) . . . . ?
B15 B16 C12 B13 -4.1(5) . . . . ?
C17 C13 C14 C15 -1.1(4) . . . . ?
C18 C13 C14 C15 -175.4(4) . . . . ?
Ir1 C13 C14 C15 62.2(3) . . . . ?
C17 C13 C14 C19 172.6(4) . . . . ?
C18 C13 C14 C19 -1.7(7) . . . . ?
Ir1 C13 C14 C19 -124.1(4) . . . . ?
C17 C13 C14 Ir1 -63.3(3) . . . . ?
C18 C13 C14 Ir1 122.4(4) . . . . ?
C13 C14 C15 C16 -1.1(4) . . . . ?
C19 C14 C15 C16 -174.7(4) . . . . ?
Ir1 C14 C15 C16 61.7(3) . . . . ?
C13 C14 C15 C20 177.1(4) . . . . ?
C19 C14 C15 C20 3.5(7) . . . . ?
Ir1 C14 C15 C20 -120.1(4) . . . . ?
C13 C14 C15 Ir1 -62.8(3) . . . . ?
C19 C14 C15 Ir1 123.6(4) . . . . ?
C14 C15 C16 C17 2.9(4) . . . . ?
C20 C15 C16 C17 -175.3(4) . . . . ?
Ir1 C15 C16 C17 64.5(3) . . . . ?
C14 C15 C16 C21 176.6(4) . . . . ?
C20 C15 C16 C21 -1.6(7) . . . . ?
Ir1 C15 C16 C21 -121.8(4) . . . . ?
C14 C15 C16 Ir1 -61.7(3) . . . . ?
C20 C15 C16 Ir1 120.2(4) . . . . ?
C14 C13 C17 C16 2.9(4) . . . . ?
C18 C13 C17 C16 177.1(4) . . . . ?
Ir1 C13 C17 C16 -58.7(3) . . . . ?
C14 C13 C17 C22 -170.0(4) . . . . ?
C18 C13 C17 C22 4.2(7) . . . . ?
Ir1 C13 C17 C22 128.4(4) . . . . ?
C14 C13 C17 Ir1 61.6(3) . . . . ?
C18 C13 C17 Ir1 -124.2(4) . . . . ?
C15 C16 C17 C13 -3.6(4) . . . . ?
C21 C16 C17 C13 -177.2(4) . . . . ?
Ir1 C16 C17 C13 59.3(3) . . . . ?
C15 C16 C17 C22 169.3(4) . . . . ?
C21 C16 C17 C22 -4.4(7) . . . . ?
Ir1 C16 C17 C22 -127.9(4) . . . . ?
C15 C16 C17 Ir1 -62.8(3) . . . . ?
C21 C16 C17 Ir1 123.5(4) . . . . ?
